data_4337463
loop_
_publ_author_name
'Majumdar, Amit'
'Apfel, Ulf-Peter'
'Jiang, Yunbo'
'Mo\"enne-Loccoz, Pierre'
'Lippard, Stephen J.'

_publ_section_title
;
 Versatile reactivity of a solvent-coordinated diiron(II) compound:
 synthesis and dioxygen reactivity of a mixed-valent Fe(II)Fe(III)
 species.
;
_journal_issue 1
_journal_name_full 'Inorganic chemistry'
_journal_page_first 167
_journal_page_last 181
_journal_paper_doi 10.1021/ic4019585
_journal_volume 53
_journal_year 2014
_chemical_formula_moiety 'C56 H68 Fe2 N12 O5,3(C3 H7 N O),3(B F4)'
_chemical_formula_sum 'C65 H89 B3 F12 Fe2 N15 O8'
_chemical_formula_weight 1580.64
_chemical_name_systematic
;
 ? 
;
_space_group_IT_number 2
_symmetry_cell_setting triclinic
_symmetry_space_group_name_Hall '-P 1'
_symmetry_space_group_name_H-M 'P -1'
_atom_sites_solution_hydrogens geom
_atom_sites_solution_primary direct
_atom_sites_solution_secondary difmap
_audit_creation_method SHELXL-97
_cell_angle_alpha 99.0850(10)
_cell_angle_beta 105.0250(10)
_cell_angle_gamma 97.7810(10)
_cell_formula_units_Z 4
_cell_length_a 19.1808(9)
_cell_length_b 19.9429(9)
_cell_length_c 20.4483(9)
_cell_measurement_reflns_used 37816
_cell_measurement_temperature 100(2)
_cell_measurement_theta_max 25.58
_cell_measurement_theta_min 2.23
_cell_volume 7331.1(6)
_computing_cell_refinement 'SAINT 7.46A (Bruker-Axs,2009)'
_computing_data_collection 'APEX2 v2009.3.0 (Bruker-Axs,2009)'
_computing_data_reduction 'SAINT 7.46A (Bruker-Axs,2009)'
_computing_molecular_graphics 'Bruker SHELXTL'
_computing_publication_material 'Bruker SHELXTL'
_computing_structure_refinement 'SHELXL-97 (Sheldrick, 2008)'
_computing_structure_solution 'SHELXS-97 (Sheldrick, 2008)'
_diffrn_ambient_temperature 100(2)
_diffrn_measured_fraction_theta_full 0.998
_diffrn_measured_fraction_theta_max 0.998
_diffrn_measurement_device_type 'CCD area detector'
_diffrn_measurement_method 'phi and omega scan'
_diffrn_radiation_monochromator graphite
_diffrn_radiation_source 'fine-focus sealed tube'
_diffrn_radiation_type MoK\a
_diffrn_radiation_wavelength 0.71073
_diffrn_reflns_av_R_equivalents 0.0298
_diffrn_reflns_av_sigmaI/netI 0.0261
_diffrn_reflns_limit_h_max 23
_diffrn_reflns_limit_h_min -23
_diffrn_reflns_limit_k_max 24
_diffrn_reflns_limit_k_min -24
_diffrn_reflns_limit_l_max 24
_diffrn_reflns_limit_l_min -24
_diffrn_reflns_number 119525
_diffrn_reflns_theta_full 25.62
_diffrn_reflns_theta_max 25.62
_diffrn_reflns_theta_min 1.63
_exptl_absorpt_coefficient_mu 0.490
_exptl_absorpt_correction_T_max 0.9619
_exptl_absorpt_correction_T_min 0.8512
_exptl_absorpt_correction_type multi-scan
_exptl_absorpt_process_details 'SADABS (Sheldrick, 2009)'
_exptl_crystal_colour red
_exptl_crystal_density_diffrn 1.432
_exptl_crystal_density_method 'not measured'
_exptl_crystal_description block
_exptl_crystal_F_000 3292
_exptl_crystal_size_max 0.34
_exptl_crystal_size_mid 0.30
_exptl_crystal_size_min 0.08
_refine_diff_density_max 1.919
_refine_diff_density_min -2.161
_refine_diff_density_rms 0.087
_refine_ls_extinction_method none
_refine_ls_goodness_of_fit_ref 1.055
_refine_ls_hydrogen_treatment constr
_refine_ls_matrix_type fullcycle
_refine_ls_number_parameters 1949
_refine_ls_number_reflns 27612
_refine_ls_number_restraints 56
_refine_ls_restrained_S_all 1.062
_refine_ls_R_factor_all 0.0733
_refine_ls_R_factor_gt 0.0577
_refine_ls_shift/su_max 0.092
_refine_ls_shift/su_mean 0.000
_refine_ls_structure_factor_coef Fsqd
_refine_ls_weighting_details 'calc w=1/[\s^2^(Fo^2^)+(0.0827P)^2^+13.9635P] where P=(Fo^2^+2Fc^2^)/3'
_refine_ls_weighting_scheme calc
_refine_ls_wR_factor_gt 0.1545
_refine_ls_wR_factor_ref 0.1689
_reflns_number_gt 22283
_reflns_number_total 27612
_reflns_threshold_expression >2sigma(I)
_cod_data_source_file ic4019585_si_002.cif
_cod_data_source_block 61
_cod_depositor_comments
;
The following automatic conversions were performed:

'_symmetry_cell_setting' value 'Triclinic' changed to 'triclinic'
according to
/usr/data/users/saulius/automatic-downloads/current/ACS/lib/dictionaries/cif_core.dic
dictionary named 'cif_core.dic' version 2.4.2 from 2011-04-26.

Automatic conversion script
Id: cif_fix_values 2281 2013-09-26 08:29:07Z andrius 
;
_cod_original_sg_symbol_H-M P-1
_cod_database_code 4337463

loop_
_space_group_symop_id
_space_group_symop_operation_xyz
1 'x, y, z'
2 '-x, -y, -z'

loop_
_atom_site_label
_atom_site_type_symbol
_atom_site_fract_x
_atom_site_fract_y
_atom_site_fract_z
_atom_site_U_iso_or_equiv
_atom_site_adp_type
_atom_site_occupancy
_atom_site_symmetry_multiplicity
_atom_site_calc_flag
_atom_site_refinement_flags
_atom_site_disorder_assembly
_atom_site_disorder_group
C1 C 0.29227(16) 0.73047(15) 0.04100(16) 0.023 Uani 1 1 d . . .
H1 H 0.3104 0.7264 -0.0008 0.028 Uiso 1 1 calc R . .
C2 C 0.35545(16) 0.73463(15) 0.10415(17) 0.025 Uani 1 1 d . . .
H2A H 0.3368 0.7282 0.1440 0.030 Uiso 1 1 calc R . .
H2B H 0.3839 0.6980 0.0956 0.030 Uiso 1 1 calc R . .
C3 C 0.45079(17) 0.82313(16) 0.19103(16) 0.026 Uani 1 1 d . . .
H3A H 0.4980 0.8071 0.1942 0.031 Uiso 1 1 calc R . .
H3B H 0.4268 0.8016 0.2220 0.031 Uiso 1 1 calc R . .
C4 C 0.46380(16) 0.89993(16) 0.21161(15) 0.023 Uani 1 1 d . . .
C5 C 0.44444(16) 1.00497(16) 0.21152(15) 0.022 Uani 1 1 d . . .
C6 C 0.41865(17) 1.06469(16) 0.19745(16) 0.025 Uani 1 1 d . . .
H6 H 0.3734 1.0627 0.1637 0.030 Uiso 1 1 calc R . .
C7 C 0.46175(18) 1.12670(17) 0.23469(17) 0.029 Uani 1 1 d . . .
H7 H 0.4461 1.1684 0.2258 0.035 Uiso 1 1 calc R . .
C8 C 0.52817(19) 1.13022(17) 0.28540(18) 0.032 Uani 1 1 d . . .
H8 H 0.5559 1.1742 0.3101 0.038 Uiso 1 1 calc R . .
C9 C 0.55421(18) 1.07152(18) 0.30032(17) 0.030 Uani 1 1 d . . .
H9 H 0.5990 1.0738 0.3349 0.036 Uiso 1 1 calc R . .
C10 C 0.51105(16) 1.00867(16) 0.26176(15) 0.023 Uani 1 1 d . . .
C11 C 0.58559(17) 0.91938(18) 0.30363(17) 0.030 Uani 1 1 d . . .
H11A H 0.5726 0.8699 0.3048 0.036 Uiso 1 1 calc R . .
H11B H 0.5978 0.9461 0.3515 0.036 Uiso 1 1 calc R . .
C12 C 0.65235(18) 0.92998(19) 0.27771(18) 0.033 Uani 1 1 d . . .
H12A H 0.6419 0.9010 0.2316 0.050 Uiso 1 1 calc R . .
H12B H 0.6939 0.9172 0.3095 0.050 Uiso 1 1 calc R . .
H12C H 0.6647 0.9786 0.2751 0.050 Uiso 1 1 calc R . .
C13 C 0.44531(16) 0.80693(16) 0.06758(17) 0.024 Uani 1 1 d . . .
H13A H 0.4363 0.7609 0.0372 0.029 Uiso 1 1 calc R . .
H13B H 0.4984 0.8195 0.0922 0.029 Uiso 1 1 calc R . .
C14 C 0.42405(15) 0.85878(15) 0.02443(15) 0.021 Uani 1 1 d . . .
C15 C 0.38070(16) 0.94601(15) -0.01006(15) 0.021 Uani 1 1 d . . .
C16 C 0.34762(17) 1.00383(16) -0.01788(17) 0.027 Uani 1 1 d . . .
H16 H 0.3155 1.0168 0.0083 0.032 Uiso 1 1 calc R . .
C17 C 0.36361(18) 1.04131(17) -0.06537(17) 0.032 Uani 1 1 d . . .
H17 H 0.3424 1.0810 -0.0717 0.038 Uiso 1 1 calc R . .
C18 C 0.41062(19) 1.02156(18) -0.10428(17) 0.033 Uani 1 1 d . . .
H18 H 0.4199 1.0482 -0.1368 0.040 Uiso 1 1 calc R . .
C19 C 0.44379(18) 0.96488(18) -0.09698(16) 0.031 Uani 1 1 d . . .
H19 H 0.4754 0.9517 -0.1236 0.037 Uiso 1 1 calc R . .
C20 C 0.42832(16) 0.92809(15) -0.04846(15) 0.023 Uani 1 1 d . . .
C21 C 0.50248(18) 0.83182(18) -0.05429(18) 0.030 Uani 1 1 d . . .
H21A H 0.5316 0.8110 -0.0180 0.036 Uiso 1 1 calc R . .
H21B H 0.5371 0.8628 -0.0698 0.036 Uiso 1 1 calc R . .
C22 C 0.4575(2) 0.77534(19) -0.1146(2) 0.039 Uani 1 1 d . . .
H22A H 0.4286 0.7959 -0.1505 0.059 Uiso 1 1 calc R . .
H22B H 0.4244 0.7439 -0.0990 0.059 Uiso 1 1 calc R . .
H22C H 0.4903 0.7496 -0.1335 0.059 Uiso 1 1 calc R . .
C23 C 0.23236(17) 0.66834(15) 0.03210(17) 0.026 Uani 1 1 d . . .
H23A H 0.2523 0.6253 0.0252 0.031 Uiso 1 1 calc R . .
H23B H 0.2162 0.6710 0.0745 0.031 Uiso 1 1 calc R . .
C24 C 0.09980(18) 0.63161(16) -0.01808(17) 0.028 Uani 1 1 d . . .
H24A H 0.1087 0.5911 0.0031 0.034 Uiso 1 1 calc R . .
H24B H 0.0621 0.6154 -0.0634 0.034 Uiso 1 1 calc R . .
C25 C 0.07356(17) 0.68190(16) 0.02765(17) 0.027 Uani 1 1 d . . .
C26 C 0.06020(16) 0.77789(16) 0.08460(16) 0.024 Uani 1 1 d . . .
C27 C 0.06715(18) 0.84582(17) 0.11867(17) 0.028 Uani 1 1 d . . .
H27 H 0.1047 0.8813 0.1169 0.034 Uiso 1 1 calc R . .
C28 C 0.01751(19) 0.85981(19) 0.15506(18) 0.033 Uani 1 1 d . . .
H28 H 0.0214 0.9055 0.1795 0.040 Uiso 1 1 calc R . .
C29 C -0.03855(19) 0.8074(2) 0.15636(18) 0.037 Uani 1 1 d . . .
H29 H -0.0720 0.8187 0.1816 0.045 Uiso 1 1 calc R . .
C30 C -0.04689(19) 0.7401(2) 0.12254(19) 0.036 Uani 1 1 d . . .
H30 H -0.0854 0.7051 0.1232 0.044 Uiso 1 1 calc R . .
C31 C 0.00460(17) 0.72618(17) 0.08714(17) 0.028 Uani 1 1 d . . .
C32 C -0.0328(2) 0.59726(19) 0.0369(2) 0.043 Uani 1 1 d . . .
H32A H -0.0172 0.5645 0.0043 0.052 Uiso 1 1 calc R . .
H32B H -0.0841 0.6007 0.0144 0.052 Uiso 1 1 calc R . .
C33 C -0.0302(3) 0.5691(3) 0.1006(3) 0.083 Uani 1 1 d . . .
H33A H -0.0691 0.5283 0.0899 0.124 Uiso 1 1 calc R . .
H33B H -0.0375 0.6044 0.1361 0.124 Uiso 1 1 calc R . .
H33C H 0.0177 0.5561 0.1177 0.124 Uiso 1 1 calc R . .
C34 C 0.1805(2) 0.63412(18) -0.09386(18) 0.036 Uani 1 1 d . . .
H34A H 0.1337 0.6060 -0.1250 0.043 Uiso 1 1 calc R . .
H34B H 0.2168 0.6033 -0.0849 0.043 Uiso 1 1 calc R . .
C35 C 0.2078(2) 0.68957(19) -0.12717(19) 0.037 Uani 1 1 d . A .
C36 C 0.23277(18) 0.78892(19) -0.15398(18) 0.034 Uani 1 1 d . . .
C37 C 0.24179(19) 0.8586(2) -0.15814(19) 0.039 Uani 1 1 d . . .
H37 H 0.2287 0.8920 -0.1272 0.047 Uiso 1 1 calc R . .
C38 C 0.2709(2) 0.8764(2) -0.2098(2) 0.047 Uani 1 1 d . . .
H38 H 0.2784 0.9234 -0.2140 0.056 Uiso 1 1 calc R . .
C39 C 0.2896(2) 0.8274(3) -0.2556(2) 0.054 Uani 1 1 d . . .
H39 H 0.3090 0.8419 -0.2904 0.065 Uiso 1 1 calc R . .
C40 C 0.2806(3) 0.7580(3) -0.2521(2) 0.057 Uani 1 1 d . . .
H40 H 0.2935 0.7246 -0.2832 0.068 Uiso 1 1 calc R . .
C41 C 0.2517(2) 0.7403(2) -0.2000(2) 0.045 Uani 1 1 d . A .
C42A C 0.2228(8) 0.6104(7) -0.2301(6) 0.066 Uani 0.42 1 d P A 1
H42A H 0.1923 0.5737 -0.2167 0.079 Uiso 0.42 1 calc PR A 1
H42B H 0.1981 0.6144 -0.2778 0.079 Uiso 0.42 1 calc PR A 1
C42B C 0.2605(6) 0.6109(5) -0.2062(4) 0.066 Uani 0.58 1 d P A 2
H42C H 0.3060 0.6213 -0.2199 0.079 Uiso 0.58 1 calc PR A 2
H42D H 0.2699 0.5836 -0.1694 0.079 Uiso 0.58 1 calc PR A 2
C43A C 0.2957(7) 0.5958(6) -0.2243(6) 0.066 Uani 0.42 1 d P A 1
H43A H 0.3249 0.6329 -0.2374 0.098 Uiso 0.42 1 calc PR A 1
H43B H 0.2924 0.5518 -0.2551 0.098 Uiso 0.42 1 calc PR A 1
H43C H 0.3193 0.5929 -0.1765 0.098 Uiso 0.42 1 calc PR A 1
C43B C 0.1978(5) 0.5712(4) -0.2681(4) 0.066 Uani 0.58 1 d P A 2
H43D H 0.1893 0.5990 -0.3039 0.098 Uiso 0.58 1 calc PR A 2
H43E H 0.1531 0.5616 -0.2537 0.098 Uiso 0.58 1 calc PR A 2
H43F H 0.2105 0.5276 -0.2865 0.098 Uiso 0.58 1 calc PR A 2
C44 C 0.19608(17) 0.93698(16) 0.03669(16) 0.026 Uani 1 1 d . . .
C45 C 0.15611(19) 0.99430(18) 0.0387(2) 0.037 Uani 1 1 d . . .
C46 C 0.1613(3) 1.0363(2) 0.1019(3) 0.059 Uani 1 1 d . . .
H46 H 0.1934 1.0297 0.1434 0.071 Uiso 1 1 calc R . .
C47 C 0.1195(3) 1.0875(3) 0.1036(4) 0.089 Uani 1 1 d . . .
H47 H 0.1220 1.1155 0.1465 0.106 Uiso 1 1 calc R . .
C48 C 0.0741(3) 1.0980(3) 0.0427(4) 0.090 Uani 1 1 d . . .
H48 H 0.0467 1.1342 0.0439 0.108 Uiso 1 1 calc R . .
C49 C 0.0684(3) 1.0561(3) -0.0196(3) 0.069 Uani 1 1 d . . .
H49 H 0.0371 1.0633 -0.0612 0.083 Uiso 1 1 calc R . .
C50 C 0.1087(2) 1.0033(2) -0.0212(2) 0.050 Uani 1 1 d . . .
H50 H 0.1035 0.9733 -0.0638 0.060 Uiso 1 1 calc R . .
C51 C 0.24038(16) 0.81381(16) 0.19611(16) 0.024 Uani 1 1 d . . .
H51 H 0.2287 0.7707 0.1646 0.029 Uiso 1 1 calc R . .
C52 C 0.2175(2) 0.8853(2) 0.2914(2) 0.054 Uani 1 1 d . . .
H52A H 0.2364 0.8775 0.3384 0.081 Uiso 1 1 calc R . .
H52B H 0.1711 0.9020 0.2869 0.081 Uiso 1 1 calc R . .
H52C H 0.2533 0.9198 0.2822 0.081 Uiso 1 1 calc R . .
C53 C 0.15199(18) 0.7642(2) 0.24729(19) 0.037 Uani 1 1 d . . .
H53A H 0.1032 0.7769 0.2380 0.055 Uiso 1 1 calc R . .
H53B H 0.1662 0.7541 0.2938 0.055 Uiso 1 1 calc R . .
H53C H 0.1507 0.7233 0.2132 0.055 Uiso 1 1 calc R . .
C54 C 0.0246(2) 0.7740(2) -0.1430(2) 0.047 Uani 1 1 d . . .
H54 H 0.0533 0.7994 -0.1656 0.056 Uiso 1 1 calc R . .
C55 C -0.0922(3) 0.7158(3) -0.1409(3) 0.078 Uani 1 1 d . . .
H55A H -0.1013 0.6668 -0.1629 0.117 Uiso 1 1 calc R . .
H55B H -0.1391 0.7318 -0.1466 0.117 Uiso 1 1 calc R . .
H55C H -0.0671 0.7216 -0.0915 0.117 Uiso 1 1 calc R . .
C56 C -0.0816(3) 0.7678(3) -0.2399(3) 0.083 Uani 1 1 d . . .
H56A H -0.0466 0.7988 -0.2540 0.125 Uiso 1 1 calc R . .
H56B H -0.1243 0.7891 -0.2381 0.125 Uiso 1 1 calc R . .
H56C H -0.0974 0.7238 -0.2733 0.125 Uiso 1 1 calc R . .
N1 N 0.40270(13) 0.80360(13) 0.11897(13) 0.022 Uani 1 1 d . . .
N2 N 0.41570(13) 0.93562(13) 0.18132(13) 0.022 Uani 1 1 d . . .
N3 N 0.52165(14) 0.94083(13) 0.26050(13) 0.024 Uani 1 1 d . . .
N4 N 0.37825(13) 0.90035(12) 0.03485(13) 0.020 Uani 1 1 d . . .
N5 N 0.45493(13) 0.87218(13) -0.02545(13) 0.022 Uani 1 1 d . . .
N6 N 0.16897(15) 0.66625(13) -0.02766(14) 0.026 Uani 1 1 d . . .
N7 N 0.10270(14) 0.74855(13) 0.04658(13) 0.025 Uani 1 1 d . . .
N8 N 0.01422(14) 0.66566(14) 0.05004(14) 0.029 Uani 1 1 d . . .
N9 N 0.20503(15) 0.75565(15) -0.10876(14) 0.030 Uani 1 1 d . . .
N10 N 0.2361(2) 0.67740(18) -0.18103(19) 0.052 Uani 1 1 d . . .
N11 N 0.20540(14) 0.82157(14) 0.24261(14) 0.028 Uani 1 1 d . . .
N12 N -0.04686(19) 0.7556(2) -0.1727(2) 0.055 Uani 1 1 d . . .
O1 O 0.26177(11) 0.79210(10) 0.04863(10) 0.021 Uani 1 1 d . . .
O2 O 0.25472(12) 0.94141(11) 0.08782(11) 0.028 Uani 1 1 d . . .
O3 O 0.17137(14) 0.88514(12) -0.01263(12) 0.037 Uani 1 1 d . . .
O4 O 0.28878(12) 0.85991(12) 0.19023(11) 0.028 Uani 1 1 d . . .
O5 O 0.05567(13) 0.76019(14) -0.08820(13) 0.043 Uani 1 1 d . . .
Fe1 Fe 0.32173(2) 0.87702(2) 0.10630(2) 0.019 Uani 1 1 d . . .
Fe2 Fe 0.16204(2) 0.77910(2) -0.02368(2) 0.022 Uani 1 1 d . . .
B1 B 0.6488(3) 0.2867(3) 0.6889(2) 0.046 Uani 1 1 d . . .
F1 F 0.57984(14) 0.24387(13) 0.67431(14) 0.055 Uani 1 1 d . . .
F2 F 0.67906(19) 0.30497(16) 0.75929(13) 0.075 Uani 1 1 d . . .
F3 F 0.64010(12) 0.34686(14) 0.66312(13) 0.054 Uani 1 1 d . . .
F4 F 0.69434(15) 0.25280(17) 0.65981(14) 0.071 Uani 1 1 d . . .
B4A B 1.0019(6) 0.4174(5) 0.2416(6) 0.083 Uani 0.67 1 d PD B 1
F13A F 1.0169(16) 0.4250(13) 0.1795(10) 0.113 Uani 0.67 1 d PD B 1
F14A F 0.9462(5) 0.3584(4) 0.2175(4) 0.095 Uani 0.67 1 d PD B 1
F15A F 1.0649(3) 0.4025(4) 0.2831(3) 0.085 Uani 0.67 1 d PD B 1
F16A F 0.9676(4) 0.4645(4) 0.2712(5) 0.134 Uani 0.67 1 d PD B 1
C1A C 1.0620(6) 0.8238(7) 0.6522(8) 0.096 Uani 0.51 1 d P C 2
H1AA H 1.0499 0.8355 0.6958 0.143 Uiso 0.51 1 calc PR C 2
H1AB H 1.0418 0.8533 0.6209 0.143 Uiso 0.51 1 calc PR C 2
H1AC H 1.1155 0.8312 0.6614 0.143 Uiso 0.51 1 calc PR C 2
C1B C 1.0729(7) 0.7041(7) 0.6691(7) 0.096 Uani 0.51 1 d P C 2
H1BA H 1.0410 0.6588 0.6494 0.143 Uiso 0.51 1 calc PR C 2
H1BB H 1.0763 0.7168 0.7183 0.143 Uiso 0.51 1 calc PR C 2
H1BC H 1.1220 0.7020 0.6640 0.143 Uiso 0.51 1 calc PR C 2
C1C C 0.9650(19) 0.7409(15) 0.6086(19) 0.096 Uani 0.51 1 d P C 2
H1C H 0.9504 0.7005 0.6246 0.115 Uiso 0.51 1 calc PR C 2
C57 C 0.68102(16) 0.76314(15) 0.42869(15) 0.021 Uani 1 1 d . . .
H57 H 0.6628 0.7718 0.4703 0.026 Uiso 1 1 calc R . .
C58 C 0.61698(16) 0.74823(15) 0.36390(15) 0.022 Uani 1 1 d . . .
H58A H 0.5849 0.7828 0.3669 0.026 Uiso 1 1 calc R . .
H58B H 0.6350 0.7506 0.3230 0.026 Uiso 1 1 calc R . .
C59 C 0.52767(16) 0.64956(15) 0.28606(15) 0.022 Uani 1 1 d . . .
H59A H 0.5501 0.6670 0.2521 0.026 Uiso 1 1 calc R . .
H59B H 0.4790 0.6632 0.2801 0.026 Uiso 1 1 calc R . .
C60 C 0.51984(16) 0.57252(15) 0.27573(15) 0.020 Uani 1 1 d . . .
C61 C 0.54889(17) 0.47293(15) 0.28684(15) 0.023 Uani 1 1 d . . .
C62 C 0.58177(18) 0.41811(16) 0.30681(16) 0.027 Uani 1 1 d . . .
H62 H 0.6298 0.4258 0.3378 0.033 Uiso 1 1 calc R . .
C63 C 0.5413(2) 0.35231(17) 0.27951(17) 0.031 Uani 1 1 d . . .
H63 H 0.5623 0.3139 0.2915 0.038 Uiso 1 1 calc R . .
C64 C 0.4700(2) 0.34058(17) 0.23457(17) 0.032 Uani 1 1 d . . .
H64 H 0.4439 0.2945 0.2174 0.039 Uiso 1 1 calc R . .
C65 C 0.43656(19) 0.39428(16) 0.21452(16) 0.029 Uani 1 1 d . . .
H65 H 0.3882 0.3864 0.1840 0.035 Uiso 1 1 calc R . .
C66 C 0.47793(17) 0.46084(15) 0.24172(15) 0.023 Uani 1 1 d . . .
C67 C 0.39065(17) 0.53998(17) 0.19489(17) 0.030 Uani 1 1 d . . .
H67A H 0.3755 0.5772 0.2233 0.036 Uiso 1 1 calc R . .
H67B H 0.3522 0.4981 0.1837 0.036 Uiso 1 1 calc R . .
C68 C 0.3961(2) 0.56144(19) 0.12903(18) 0.037 Uani 1 1 d . . .
H68A H 0.4361 0.6013 0.1396 0.056 Uiso 1 1 calc R . .
H68B H 0.3497 0.5741 0.1058 0.056 Uiso 1 1 calc R . .
H68C H 0.4060 0.5230 0.0987 0.056 Uiso 1 1 calc R . .
C69 C 0.53312(16) 0.67714(15) 0.40903(15) 0.020 Uani 1 1 d . . .
H69A H 0.4806 0.6589 0.3847 0.025 Uiso 1 1 calc R . .
H69B H 0.5375 0.7249 0.4343 0.025 Uiso 1 1 calc R . .
C70 C 0.56063(15) 0.63326(14) 0.45946(14) 0.019 Uani 1 1 d . . .
C71 C 0.61492(16) 0.55685(14) 0.50639(14) 0.020 Uani 1 1 d . . .
C72 C 0.65553(17) 0.50583(15) 0.52350(16) 0.024 Uani 1 1 d . . .
H72 H 0.6874 0.4909 0.4979 0.029 Uiso 1 1 calc R . .
C73 C 0.64727(18) 0.47796(16) 0.57957(16) 0.028 Uani 1 1 d . . .
H73 H 0.6745 0.4435 0.5928 0.034 Uiso 1 1 calc R . .
C74 C 0.60000(18) 0.49914(17) 0.61724(16) 0.028 Uani 1 1 d . . .
H74 H 0.5959 0.4786 0.6553 0.034 Uiso 1 1 calc R . .
C75 C 0.55920(17) 0.54903(16) 0.60045(16) 0.026 Uani 1 1 d . . .
H75 H 0.5271 0.5636 0.6260 0.031 Uiso 1 1 calc R . .
C76 C 0.56741(16) 0.57686(15) 0.54426(15) 0.021 Uani 1 1 d . . .
C77 C 0.48511(17) 0.66659(16) 0.53983(16) 0.025 Uani 1 1 d . . .
H77A H 0.4514 0.6367 0.5572 0.030 Uiso 1 1 calc R . .
H77B H 0.4550 0.6849 0.5020 0.030 Uiso 1 1 calc R . .
C78 C 0.5294(2) 0.72607(18) 0.59777(17) 0.033 Uani 1 1 d . . .
H78A H 0.5604 0.7081 0.6346 0.049 Uiso 1 1 calc R . .
H78B H 0.4960 0.7514 0.6163 0.049 Uiso 1 1 calc R . .
H78C H 0.5605 0.7573 0.5799 0.049 Uiso 1 1 calc R . .
C79 C 0.73583(17) 0.82608(15) 0.42908(16) 0.025 Uani 1 1 d . . .
H79A H 0.7518 0.8186 0.3866 0.029 Uiso 1 1 calc R . .
H79B H 0.7121 0.8672 0.4296 0.029 Uiso 1 1 calc R . .
C80 C 0.86710(18) 0.87145(16) 0.47564(19) 0.032 Uani 1 1 d . . .
H80A H 0.9046 0.8948 0.5194 0.038 Uiso 1 1 calc R . .
H80B H 0.8547 0.9065 0.4474 0.038 Uiso 1 1 calc R . .
C81 C 0.89647(17) 0.81732(17) 0.43750(18) 0.030 Uani 1 1 d . . .
C82 C 0.91702(17) 0.71803(18) 0.39545(18) 0.030 Uani 1 1 d . . .
C83 C 0.91668(19) 0.64843(18) 0.37275(19) 0.035 Uani 1 1 d . . .
H83 H 0.8852 0.6134 0.3834 0.042 Uiso 1 1 calc R . .
C84 C 0.9637(2) 0.6320(2) 0.3341(2) 0.043 Uani 1 1 d . . .
H84 H 0.9641 0.5848 0.3176 0.052 Uiso 1 1 calc R . .
C85 C 1.0109(2) 0.6841(2) 0.3189(2) 0.049 Uani 1 1 d . . .
H85 H 1.0428 0.6711 0.2925 0.059 Uiso 1 1 calc R . .
C86 C 1.0121(2) 0.7529(2) 0.3410(2) 0.045 Uani 1 1 d . . .
H86 H 1.0441 0.7878 0.3307 0.054 Uiso 1 1 calc R . .
C87 C 0.96422(18) 0.76929(19) 0.3793(2) 0.035 Uani 1 1 d . . .
C88 C 0.9861(2) 0.8997(2) 0.4021(2) 0.046 Uani 1 1 d . . .
H88A H 0.9527 0.9331 0.4049 0.056 Uiso 1 1 calc R . .
H88B H 0.9961 0.8966 0.3567 0.056 Uiso 1 1 calc R . .
C89 C 1.0569(3) 0.9259(2) 0.4584(4) 0.080 Uani 1 1 d . . .
H89A H 1.0465 0.9352 0.5032 0.120 Uiso 1 1 calc R . .
H89B H 1.0820 0.9686 0.4503 0.120 Uiso 1 1 calc R . .
H89C H 1.0883 0.8910 0.4587 0.120 Uiso 1 1 calc R . .
C90 C 0.7872(2) 0.87879(17) 0.55233(18) 0.033 Uani 1 1 d . . .
H90A H 0.7481 0.9056 0.5375 0.040 Uiso 1 1 calc R . .
H90B H 0.8325 0.9118 0.5798 0.040 Uiso 1 1 calc R . .
C91 C 0.76453(18) 0.83122(17) 0.59602(17) 0.030 Uani 1 1 d . . .
C92 C 0.74627(18) 0.74134(18) 0.63992(18) 0.032 Uani 1 1 d . . .
C93 C 0.74000(19) 0.67592(18) 0.65608(19) 0.037 Uani 1 1 d . . .
H93 H 0.7490 0.6375 0.6276 0.044 Uiso 1 1 calc R . .
C94 C 0.7200(2) 0.66939(19) 0.7156(2) 0.039 Uani 1 1 d . . .
H94 H 0.7149 0.6254 0.7280 0.047 Uiso 1 1 calc R . .
C95 C 0.70706(19) 0.7257(2) 0.7578(2) 0.039 Uani 1 1 d . . .
H95 H 0.6949 0.7193 0.7989 0.047 Uiso 1 1 calc R . .
C96 C 0.71137(18) 0.7901(2) 0.74167(19) 0.036 Uani 1 1 d . . .
H96 H 0.7015 0.8282 0.7698 0.043 Uiso 1 1 calc R . .
C97 C 0.73100(18) 0.79642(18) 0.68183(18) 0.032 Uani 1 1 d . . .
C98 C 0.7326(2) 0.92314(18) 0.67761(19) 0.036 Uani 1 1 d . . .
H98A H 0.7639 0.9569 0.6618 0.043 Uiso 1 1 calc R . .
H98B H 0.7486 0.9332 0.7288 0.043 Uiso 1 1 calc R . .
C99 C 0.6535(2) 0.9318(2) 0.6527(2) 0.044 Uani 1 1 d . . .
H99A H 0.6487 0.9781 0.6734 0.065 Uiso 1 1 calc R . .
H99B H 0.6220 0.8970 0.6664 0.065 Uiso 1 1 calc R . .
H99C H 0.6387 0.9258 0.6022 0.065 Uiso 1 1 calc R . .
C100 C 0.7952(2) 0.57071(18) 0.46734(18) 0.033 Uani 1 1 d . . .
C101 C 0.8350(2) 0.5136(2) 0.4812(2) 0.044 Uani 1 1 d . . .
C102 C 0.8169(3) 0.4513(3) 0.4346(3) 0.072 Uani 1 1 d . . .
H102 H 0.7776 0.4443 0.3934 0.087 Uiso 1 1 calc R . .
C103 C 0.8559(4) 0.3989(3) 0.4477(3) 0.090 Uani 1 1 d . . .
H103 H 0.8431 0.3560 0.4157 0.108 Uiso 1 1 calc R . .
C104 C 0.9131(4) 0.4090(3) 0.5069(3) 0.086 Uani 1 1 d . . .
H104 H 0.9425 0.3747 0.5145 0.104 Uiso 1 1 calc R . .
C105 C 0.9270(4) 0.4688(3) 0.5546(3) 0.096 Uani 1 1 d . . .
H105 H 0.9651 0.4752 0.5966 0.116 Uiso 1 1 calc R . .
C106 C 0.8868(3) 0.5202(3) 0.5429(3) 0.078 Uani 1 1 d . . .
H106 H 0.8951 0.5603 0.5779 0.094 Uiso 1 1 calc R . .
C107 C 0.74153(17) 0.66303(17) 0.28045(16) 0.027 Uani 1 1 d . . .
H107 H 0.7532 0.7090 0.3064 0.032 Uiso 1 1 calc R . .
C108 C 0.8229(2) 0.7016(2) 0.2169(2) 0.042 Uani 1 1 d . . .
H10A H 0.8272 0.7456 0.2480 0.063 Uiso 1 1 calc R . .
H10B H 0.8034 0.7063 0.1689 0.063 Uiso 1 1 calc R . .
H10C H 0.8714 0.6887 0.2234 0.063 Uiso 1 1 calc R . .
C109 C 0.7603(3) 0.5812(2) 0.1900(2) 0.060 Uani 1 1 d . . .
H10D H 0.7222 0.5507 0.2008 0.090 Uiso 1 1 calc R . .
H10E H 0.8057 0.5624 0.1988 0.090 Uiso 1 1 calc R . .
H10F H 0.7441 0.5844 0.1412 0.090 Uiso 1 1 calc R . .
C110 C 0.963(2) 0.7321(16) 0.606(2) 0.096 Uani 0.49 1 d P C 1
H110 H 0.9463 0.6854 0.6067 0.115 Uiso 0.49 1 calc PR C 1
C111 C 1.0666(7) 0.8206(8) 0.5965(8) 0.096 Uani 0.49 1 d P C 1
H11I H 1.0523 0.8643 0.6120 0.143 Uiso 0.49 1 calc PR C 1
H11J H 1.0466 0.8064 0.5461 0.143 Uiso 0.49 1 calc PR C 1
H11K H 1.1203 0.8266 0.6093 0.143 Uiso 0.49 1 calc PR C 1
C112 C 1.0942(7) 0.7481(8) 0.6786(8) 0.096 Uani 0.49 1 d P C 1
H11L H 1.1254 0.7302 0.6515 0.143 Uiso 0.49 1 calc PR C 1
H11M H 1.0826 0.7151 0.7067 0.143 Uiso 0.49 1 calc PR C 1
H11N H 1.1201 0.7924 0.7088 0.143 Uiso 0.49 1 calc PR C 1
N13 N 0.57554(13) 0.67822(12) 0.35748(12) 0.020 Uani 1 1 d . . .
N14 N 0.57351(14) 0.54378(13) 0.30739(13) 0.022 Uani 1 1 d . . .
N15 N 0.46064(14) 0.52554(13) 0.23540(13) 0.023 Uani 1 1 d . . .
N16 N 0.60974(13) 0.59405(12) 0.45350(12) 0.018 Uani 1 1 d . . .
N17 N 0.53339(13) 0.62557(13) 0.51299(12) 0.020 Uani 1 1 d . . .
N18 N 0.80044(14) 0.83844(13) 0.49053(14) 0.027 Uani 1 1 d . . .
N19 N 0.76797(16) 0.76459(14) 0.58594(14) 0.031 Uani 1 1 d . . .
N20 N 0.74271(15) 0.85291(15) 0.65200(15) 0.032 Uani 1 1 d . . .
N21 N 0.87531(14) 0.75036(13) 0.43251(15) 0.029 Uani 1 1 d . . .
N22 N 0.94973(15) 0.83160(15) 0.40669(16) 0.034 Uani 1 1 d . . .
N23 N 0.77335(15) 0.64805(14) 0.23220(14) 0.029 Uani 1 1 d . . .
N24A N 1.0319(11) 0.7571(12) 0.6357(11) 0.096 Uani 0.49 1 d P C 1
N24B N 1.0366(11) 0.7651(12) 0.6264(11) 0.096 Uani 0.51 1 d P C 2
O6 O 0.71701(11) 0.70498(10) 0.43037(11) 0.022 Uani 1 1 d . . .
O7 O 0.73852(13) 0.55780(12) 0.41201(12) 0.031 Uani 1 1 d . . .
O8 O 0.81708(15) 0.62877(13) 0.50902(14) 0.043 Uani 1 1 d . . .
O9 O 0.69666(13) 0.62020(13) 0.29425(12) 0.035 Uani 1 1 d . . .
O10 O 0.91866(15) 0.76282(15) 0.57620(16) 0.053 Uani 1 1 d . . .
Fe3 Fe 0.66446(2) 0.61326(2) 0.37988(2) 0.019 Uani 1 1 d . . .
Fe4 Fe 0.81497(2) 0.73065(2) 0.50535(2) 0.026 Uani 1 1 d . C .
C1I C 0.2269(12) 0.2143(13) -0.0389(10) 0.098 Uani 0.40 1 d P D 2
H1IA H 0.2492 0.2068 -0.0768 0.147 Uiso 0.40 1 calc PR D 2
H1IB H 0.2074 0.2573 -0.0386 0.147 Uiso 0.40 1 calc PR D 2
H1IC H 0.1869 0.1756 -0.0451 0.147 Uiso 0.40 1 calc PR D 2
C113 C 0.2909(3) 0.1712(2) 0.0646(2) 0.052 Uani 1 1 d . D .
H113 H 0.2519 0.1326 0.0530 0.063 Uiso 1 1 calc R . .
C114 C 0.3385(3) 0.2789(2) 0.0395(2) 0.050 Uani 1 1 d . D .
H11O H 0.3210 0.3203 0.0564 0.075 Uiso 1 1 calc R . .
H11P H 0.3506 0.2833 -0.0035 0.075 Uiso 1 1 calc R . .
H11Q H 0.3825 0.2739 0.0742 0.075 Uiso 1 1 calc R . .
C115 C 0.2127(6) 0.2179(6) -0.0241(6) 0.077 Uani 0.60 1 d P D 1
H11R H 0.1763 0.1791 -0.0227 0.115 Uiso 0.60 1 calc PR D 1
H11S H 0.2197 0.2124 -0.0704 0.115 Uiso 0.60 1 calc PR D 1
H11T H 0.1954 0.2612 -0.0136 0.115 Uiso 0.60 1 calc PR D 1
N25 N 0.28242(19) 0.21938(17) 0.02685(17) 0.045 Uani 1 1 d . . .
O11 O 0.34411(18) 0.17202(19) 0.11281(17) 0.063 Uani 1 1 d . . .
B2 B 0.2456(2) 0.4337(2) 0.0070(2) 0.043 Uani 1 1 d . . .
F5 F 0.22293(15) 0.49525(13) -0.00151(17) 0.068 Uani 1 1 d . . .
F6 F 0.24947(19) 0.42403(17) 0.07350(15) 0.077 Uani 1 1 d . . .
F7 F 0.31505(13) 0.43388(13) -0.00162(15) 0.060 Uani 1 1 d . . .
F8 F 0.19819(13) 0.38081(13) -0.04156(13) 0.058 Uani 1 1 d . . .
B3 B 0.2688(2) 0.9644(2) 0.5307(2) 0.039 Uani 1 1 d . . .
F9 F 0.24067(14) 0.92488(13) 0.46525(12) 0.057 Uani 1 1 d . . .
F10 F 0.28314(19) 0.92287(15) 0.57834(15) 0.081 Uani 1 1 d . . .
F11 F 0.33405(15) 1.00802(18) 0.53514(16) 0.086 Uani 1 1 d . . .
F12 F 0.22155(12) 1.00574(11) 0.54584(12) 0.046 Uani 1 1 d . . .
B6 B 0.6118(2) 0.7379(2) 0.1439(2) 0.034 Uani 1 1 d . . .
F21 F 0.54004(15) 0.70334(15) 0.1263(2) 0.087 Uani 1 1 d . . .
F22 F 0.6331(2) 0.75936(16) 0.21368(14) 0.095 Uani 1 1 d . . .
F23 F 0.61558(12) 0.79590(13) 0.11388(12) 0.049 Uani 1 1 d . . .
F24 F 0.65481(18) 0.69492(18) 0.12551(17) 0.082 Uani 1 1 d . . .
B5B B 0.9671(7) 0.9419(7) 0.7035(8) 0.092 Uani 0.39 1 d PD E 2
F17B F 1.0051(4) 0.9941(5) 0.7562(4) 0.075 Uani 0.39 1 d PD E 2
F18B F 0.9681(13) 0.945(2) 0.6378(10) 0.092 Uani 0.39 1 d PD E 2
F19B F 0.9026(5) 0.9059(6) 0.7065(5) 0.092 Uani 0.39 1 d PD E 2
F20B F 1.0175(5) 0.9021(5) 0.7299(5) 0.092 Uani 0.39 1 d PD E 2
B5A B 0.9630(5) 0.9624(6) 0.7075(6) 0.092 Uani 0.61 1 d PD E 1
F17A F 1.0026(3) 1.0251(3) 0.7295(3) 0.075 Uani 0.61 1 d PD E 1
F18A F 0.9631(9) 0.9433(14) 0.6399(7) 0.092 Uani 0.61 1 d PD E 1
F19A F 0.8996(3) 0.9505(4) 0.7179(3) 0.092 Uani 0.61 1 d PD E 1
F20A F 1.0071(3) 0.9308(4) 0.7597(3) 0.092 Uani 0.61 1 d PD E 1
B4B B 0.0050(10) 0.5920(7) 0.7605(12) 0.083 Uani 0.33 1 d PD B 2
F13B F -0.017(3) 0.579(3) 0.818(2) 0.113 Uani 0.33 1 d PD B 2
F14B F 0.0572(9) 0.6501(8) 0.7667(8) 0.095 Uani 0.33 1 d PD B 2
F15B F -0.0504(6) 0.5984(8) 0.7045(6) 0.085 Uani 0.33 1 d PD B 2
F16B F 0.0096(9) 0.5237(7) 0.7439(9) 0.130 Uani 0.33 1 d PD B 2
C116 C 0.6222(2) 0.4256(2) 0.04878(19) 0.039 Uani 1 1 d . . .
H116 H 0.6623 0.4597 0.0495 0.047 Uiso 1 1 calc R . .
C117 C 0.5657(3) 0.5202(2) 0.0893(3) 0.056 Uani 1 1 d . . .
H11C H 0.5703 0.5283 0.1389 0.084 Uiso 1 1 calc R . .
H11D H 0.5201 0.5331 0.0645 0.084 Uiso 1 1 calc R . .
H11E H 0.6077 0.5481 0.0813 0.084 Uiso 1 1 calc R . .
C118 C 0.5015(3) 0.3974(2) 0.0618(3) 0.061 Uani 1 1 d . . .
H11F H 0.5008 0.3539 0.0314 0.091 Uiso 1 1 calc R . .
H11G H 0.4565 0.4149 0.0439 0.091 Uiso 1 1 calc R . .
H11H H 0.5046 0.3894 0.1084 0.091 Uiso 1 1 calc R . .
N26 N 0.56408(18) 0.44722(17) 0.06415(18) 0.043 Uani 1 1 d . . .
O12 O 0.62701(16) 0.36464(14) 0.03383(15) 0.047 Uani 1 1 d . . .
C119 C 0.8229(2) 0.4358(3) 0.8417(2) 0.054 Uani 1 1 d . . .
H119 H 0.8049 0.4612 0.8750 0.064 Uiso 1 1 calc R . .
C120 C 0.8462(4) 0.4228(3) 0.7308(3) 0.073 Uani 1 1 d . . .
H12J H 0.8068 0.3861 0.7001 0.110 Uiso 1 1 calc R . .
H12K H 0.8881 0.4025 0.7522 0.110 Uiso 1 1 calc R . .
H12L H 0.8617 0.4556 0.7041 0.110 Uiso 1 1 calc R . .
C121 C 0.7912(2) 0.5194(2) 0.7715(2) 0.051 Uani 1 1 d . . .
H12M H 0.7817 0.5425 0.8135 0.076 Uiso 1 1 calc R . .
H12N H 0.7452 0.5066 0.7338 0.076 Uiso 1 1 calc R . .
H12O H 0.8269 0.5508 0.7587 0.076 Uiso 1 1 calc R . .
N27 N 0.8199(2) 0.45841(18) 0.78412(17) 0.047 Uani 1 1 d . . .
O13 O 0.8474(2) 0.3839(2) 0.85579(18) 0.069 Uani 1 1 d . . .
C122 C 0.1904(2) 0.1216(2) 0.7473(2) 0.044 Uani 1 1 d . . .
H122 H 0.2038 0.1552 0.7890 0.053 Uiso 1 1 calc R . .
C123 C 0.1573(2) 0.0011(2) 0.6911(2) 0.054 Uani 1 1 d . . .
H12D H 0.1685 0.0196 0.6526 0.081 Uiso 1 1 calc R . .
H12E H 0.1045 -0.0176 0.6789 0.081 Uiso 1 1 calc R . .
H12F H 0.1851 -0.0358 0.7006 0.081 Uiso 1 1 calc R . .
C124 C 0.1762(3) 0.0374(3) 0.8185(2) 0.063 Uani 1 1 d . . .
H12G H 0.1264 0.0144 0.8149 0.094 Uiso 1 1 calc R . .
H12H H 0.1905 0.0791 0.8550 0.094 Uiso 1 1 calc R . .
H12I H 0.2105 0.0059 0.8298 0.094 Uiso 1 1 calc R . .
N28 N 0.17770(18) 0.05626(19) 0.75270(18) 0.046 Uani 1 1 d . . .
O14 O 0.18665(15) 0.14309(15) 0.69393(14) 0.044 Uani 1 1 d . . .
C125 C 0.7039(2) 0.2486(2) 0.4286(2) 0.047 Uani 1 1 d . . .
H125 H 0.7121 0.2049 0.4093 0.056 Uiso 1 1 calc R . .
C126 C 0.7272(3) 0.3398(2) 0.5276(2) 0.057 Uani 1 1 d . . .
H12S H 0.6914 0.3580 0.4948 0.086 Uiso 1 1 calc R . .
H12T H 0.7729 0.3739 0.5463 0.086 Uiso 1 1 calc R . .
H12U H 0.7074 0.3302 0.5655 0.086 Uiso 1 1 calc R . .
C127 C 0.7938(3) 0.2428(3) 0.5342(2) 0.063 Uani 1 1 d . . .
H12V H 0.7764 0.2320 0.5730 0.094 Uiso 1 1 calc R . .
H12W H 0.8417 0.2737 0.5519 0.094 Uiso 1 1 calc R . .
H12X H 0.7985 0.1999 0.5061 0.094 Uiso 1 1 calc R . .
N29 N 0.74201(18) 0.27593(17) 0.49237(16) 0.041 Uani 1 1 d . . .
O15 O 0.65853(16) 0.27418(16) 0.39127(14) 0.052 Uani 1 1 d . . .
C128 C 0.5278(2) 0.8785(2) 0.4649(2) 0.045 Uani 1 1 d . . .
H128 H 0.5530 0.9067 0.4418 0.054 Uiso 1 1 calc R . .
C129 C 0.4175(3) 0.8453(2) 0.4960(3) 0.054 Uani 1 1 d . . .
H12P H 0.4499 0.8234 0.5281 0.081 Uiso 1 1 calc R . .
H12Q H 0.3817 0.8095 0.4601 0.081 Uiso 1 1 calc R . .
H12R H 0.3916 0.8740 0.5213 0.081 Uiso 1 1 calc R . .
C130 C 0.4237(3) 0.9313(3) 0.4218(3) 0.065 Uani 1 1 d . . .
H13C H 0.3871 0.9023 0.3809 0.098 Uiso 1 1 calc R . .
H13D H 0.4597 0.9608 0.4074 0.098 Uiso 1 1 calc R . .
H13E H 0.3991 0.9603 0.4485 0.098 Uiso 1 1 calc R . .
N30 N 0.46069(19) 0.88793(17) 0.46421(17) 0.043 Uani 1 1 d . . .
O16 O 0.56054(16) 0.83730(14) 0.49218(15) 0.048 Uani 1 1 d . . .

loop_
_atom_site_aniso_label
_atom_site_aniso_U_11
_atom_site_aniso_U_22
_atom_site_aniso_U_33
_atom_site_aniso_U_23
_atom_site_aniso_U_13
_atom_site_aniso_U_12
C1 0.023 0.019 0.032 0.006 0.013 0.007
C2 0.023 0.021 0.035 0.012 0.012 0.006
C3 0.023 0.029 0.030 0.017 0.007 0.007
C4 0.019 0.028 0.024 0.014 0.008 0.006
C5 0.020 0.028 0.021 0.008 0.011 0.006
C6 0.023 0.030 0.027 0.010 0.011 0.009
C7 0.034 0.025 0.034 0.007 0.016 0.011
C8 0.032 0.029 0.033 -0.001 0.012 0.002
C9 0.028 0.037 0.025 0.004 0.009 0.006
C10 0.024 0.029 0.021 0.009 0.011 0.007
C11 0.025 0.038 0.027 0.018 0.003 0.009
C12 0.027 0.046 0.031 0.014 0.006 0.014
C13 0.022 0.024 0.033 0.012 0.013 0.009
C14 0.018 0.024 0.024 0.009 0.008 0.003
C15 0.020 0.022 0.022 0.009 0.004 0.002
C16 0.024 0.025 0.030 0.010 0.004 0.004
C17 0.030 0.027 0.034 0.016 0.000 0.001
C18 0.035 0.035 0.026 0.018 0.001 -0.005
C19 0.028 0.040 0.023 0.010 0.007 -0.002
C20 0.023 0.024 0.021 0.007 0.005 0.000
C21 0.027 0.036 0.035 0.009 0.018 0.009
C22 0.044 0.038 0.041 0.003 0.022 0.012
C23 0.027 0.019 0.035 0.005 0.013 0.006
C24 0.028 0.022 0.034 0.000 0.011 0.001
C25 0.023 0.027 0.029 0.004 0.006 0.001
C26 0.020 0.029 0.024 0.007 0.007 0.007
C27 0.028 0.030 0.028 0.006 0.009 0.010
C28 0.036 0.037 0.029 0.004 0.008 0.018
C29 0.029 0.055 0.032 0.006 0.014 0.015
C30 0.025 0.050 0.037 0.010 0.015 0.005
C31 0.022 0.033 0.027 0.006 0.007 0.004
C32 0.041 0.032 0.054 0.004 0.019 -0.009
C33 0.086 0.058 0.109 0.022 0.040 0.001
C34 0.048 0.030 0.034 0.000 0.021 0.009
C35 0.042 0.038 0.032 0.000 0.017 0.008
C36 0.025 0.044 0.029 0.009 0.003 0.000
C37 0.032 0.047 0.033 0.011 0.003 -0.001
C38 0.041 0.052 0.038 0.017 0.001 -0.009
C39 0.047 0.076 0.038 0.018 0.015 -0.006
C40 0.067 0.067 0.045 0.011 0.032 0.008
C41 0.047 0.054 0.037 0.007 0.021 0.009
C42A 0.098 0.061 0.042 -0.002 0.020 0.045
C42B 0.098 0.061 0.042 -0.002 0.020 0.045
C43A 0.098 0.061 0.042 -0.002 0.020 0.045
C43B 0.098 0.061 0.042 -0.002 0.020 0.045
C44 0.025 0.029 0.026 0.009 0.011 0.002
C45 0.031 0.030 0.050 0.009 0.009 0.007
C46 0.059 0.048 0.064 -0.001 0.010 0.022
C47 0.085 0.059 0.109 -0.017 0.014 0.037
C48 0.070 0.048 0.144 0.004 0.014 0.039
C49 0.051 0.060 0.098 0.035 0.005 0.026
C50 0.049 0.047 0.060 0.023 0.013 0.019
C51 0.020 0.029 0.026 0.010 0.005 0.005
C52 0.051 0.057 0.049 -0.011 0.021 0.002
C53 0.025 0.055 0.035 0.020 0.012 0.002
C54 0.037 0.054 0.042 0.004 0.003 0.006
C55 0.038 0.072 0.108 0.007 0.006 -0.002
C56 0.068 0.093 0.066 0.006 -0.017 0.022
N1 0.020 0.022 0.027 0.012 0.010 0.005
N2 0.020 0.026 0.024 0.011 0.009 0.006
N3 0.023 0.030 0.022 0.013 0.006 0.008
N4 0.019 0.021 0.023 0.010 0.007 0.006
N5 0.021 0.024 0.024 0.006 0.010 0.004
N6 0.029 0.022 0.028 0.001 0.013 0.003
N7 0.023 0.024 0.027 0.002 0.010 0.004
N8 0.024 0.027 0.033 0.003 0.009 -0.001
N9 0.029 0.034 0.026 0.006 0.008 0.006
N10 0.078 0.042 0.050 0.004 0.044 0.012
N11 0.023 0.037 0.024 0.008 0.009 0.006
N12 0.040 0.060 0.053 0.000 -0.004 0.013
O1 0.020 0.018 0.026 0.005 0.008 0.005
O2 0.029 0.026 0.030 0.007 0.007 0.012
O3 0.047 0.030 0.032 0.007 0.006 0.015
O4 0.024 0.034 0.027 0.010 0.009 -0.001
O5 0.028 0.053 0.038 0.003 0.000 0.002
Fe1 0.016 0.022 0.022 0.009 0.008 0.006
Fe2 0.021 0.022 0.024 0.003 0.007 0.004
B1 0.046 0.070 0.042 0.033 0.024 0.036
F1 0.067 0.057 0.066 0.037 0.038 0.034
F2 0.117 0.083 0.040 0.029 0.029 0.035
F3 0.035 0.077 0.069 0.051 0.020 0.022
F4 0.055 0.111 0.063 0.018 0.023 0.053
B4A 0.078 0.049 0.085 -0.015 -0.021 0.008
F13A 0.123 0.106 0.081 0.015 -0.018 0.021
F14A 0.083 0.074 0.105 -0.005 0.003 0.003
F15A 0.058 0.120 0.067 0.012 0.003 0.018
F16A 0.131 0.081 0.173 -0.038 0.042 0.038
C1A 0.058 0.100 0.097 0.000 -0.015 0.002
C1B 0.058 0.100 0.097 0.000 -0.015 0.002
C1C 0.058 0.100 0.097 0.000 -0.015 0.002
C57 0.025 0.018 0.024 0.006 0.011 0.005
C58 0.026 0.020 0.025 0.011 0.011 0.005
C59 0.024 0.023 0.021 0.009 0.007 0.005
C60 0.024 0.023 0.017 0.007 0.009 0.004
C61 0.029 0.024 0.020 0.008 0.014 0.007
C62 0.032 0.030 0.026 0.010 0.013 0.011
C63 0.046 0.024 0.033 0.008 0.021 0.014
C64 0.044 0.023 0.031 0.002 0.017 0.004
C65 0.037 0.027 0.023 0.000 0.012 0.002
C66 0.030 0.024 0.017 0.005 0.011 0.007
C67 0.025 0.029 0.031 0.004 0.002 0.005
C68 0.039 0.038 0.034 0.013 0.003 0.010
C69 0.023 0.022 0.021 0.010 0.010 0.007
C70 0.019 0.019 0.019 0.005 0.006 0.001
C71 0.024 0.018 0.018 0.006 0.006 0.000
C72 0.028 0.023 0.024 0.008 0.008 0.007
C73 0.034 0.024 0.027 0.011 0.005 0.008
C74 0.037 0.030 0.021 0.012 0.010 0.003
C75 0.029 0.030 0.020 0.007 0.010 0.002
C76 0.023 0.020 0.020 0.005 0.006 0.001
C77 0.024 0.033 0.027 0.011 0.015 0.012
C78 0.041 0.032 0.029 0.003 0.016 0.012
C79 0.025 0.021 0.030 0.008 0.011 0.004
C80 0.028 0.022 0.044 0.007 0.011 -0.001
C81 0.019 0.029 0.040 0.006 0.005 0.002
C82 0.019 0.033 0.038 0.007 0.005 0.007
C83 0.029 0.033 0.045 0.011 0.010 0.010
C84 0.039 0.042 0.052 0.009 0.012 0.023
C85 0.035 0.056 0.068 0.012 0.027 0.018
C86 0.028 0.049 0.064 0.014 0.022 0.009
C87 0.020 0.037 0.048 0.012 0.009 0.006
C88 0.032 0.034 0.078 0.016 0.023 0.000
C89 0.036 0.043 0.143 0.016 0.002 -0.009
C90 0.041 0.025 0.035 0.005 0.014 0.005
C91 0.030 0.029 0.029 0.004 0.004 0.004
C92 0.023 0.032 0.033 0.011 -0.003 -0.002
C93 0.033 0.030 0.039 0.007 -0.002 0.000
C94 0.033 0.037 0.042 0.018 -0.001 -0.004
C95 0.030 0.047 0.040 0.013 0.007 0.004
C96 0.027 0.042 0.037 0.010 0.006 0.006
C97 0.022 0.035 0.036 0.007 0.002 0.003
C98 0.042 0.029 0.037 0.003 0.013 0.007
C99 0.045 0.044 0.047 0.010 0.017 0.018
C100 0.040 0.031 0.032 0.012 0.014 0.005
C101 0.049 0.046 0.043 0.017 0.015 0.020
C102 0.089 0.064 0.066 0.004 0.016 0.046
C103 0.108 0.071 0.089 0.005 0.012 0.056
C104 0.099 0.080 0.097 0.032 0.024 0.064
C105 0.094 0.074 0.095 0.013 -0.028 0.041
C106 0.082 0.055 0.080 0.009 -0.012 0.028
C107 0.025 0.031 0.026 0.010 0.006 0.003
C108 0.036 0.050 0.042 0.015 0.019 -0.003
C109 0.081 0.044 0.052 -0.004 0.032 -0.008
C110 0.058 0.100 0.097 0.000 -0.015 0.002
C111 0.058 0.100 0.097 0.000 -0.015 0.002
C112 0.058 0.100 0.097 0.000 -0.015 0.002
N13 0.023 0.021 0.018 0.009 0.008 0.005
N14 0.025 0.023 0.021 0.008 0.009 0.006
N15 0.026 0.023 0.019 0.007 0.006 0.005
N16 0.020 0.020 0.017 0.007 0.008 0.005
N17 0.022 0.023 0.018 0.007 0.008 0.005
N18 0.026 0.021 0.032 0.004 0.010 0.001
N19 0.034 0.023 0.030 0.005 0.003 0.001
N20 0.031 0.032 0.032 0.009 0.007 0.007
N21 0.023 0.023 0.041 0.006 0.009 0.003
N22 0.020 0.030 0.051 0.010 0.010 0.001
N23 0.026 0.034 0.028 0.008 0.011 0.002
N24A 0.058 0.100 0.097 0.000 -0.015 0.002
N24B 0.058 0.100 0.097 0.000 -0.015 0.002
O6 0.022 0.019 0.025 0.006 0.009 0.003
O7 0.038 0.030 0.035 0.013 0.019 0.014
O8 0.051 0.032 0.044 0.011 0.003 0.012
O9 0.033 0.045 0.025 0.012 0.011 -0.005
O10 0.035 0.048 0.058 -0.004 -0.008 0.007
Fe3 0.019 0.021 0.019 0.009 0.009 0.005
Fe4 0.024 0.021 0.031 0.006 0.003 0.001
C1I 0.082 0.101 0.071 0.006 -0.022 -0.019
C113 0.060 0.046 0.056 0.020 0.016 0.015
C114 0.062 0.043 0.037 0.008 0.008 0.001
C115 0.067 0.063 0.072 0.042 -0.032 -0.018
N25 0.051 0.038 0.037 0.013 -0.003 0.000
O11 0.055 0.089 0.064 0.045 0.020 0.034
B2 0.038 0.042 0.046 -0.002 0.015 0.006
F5 0.060 0.040 0.097 0.004 0.014 0.008
F6 0.096 0.091 0.052 0.005 0.033 0.029
F7 0.042 0.049 0.087 0.006 0.023 0.002
F8 0.046 0.052 0.060 -0.012 0.007 0.000
B3 0.035 0.038 0.035 -0.005 0.002 0.012
F9 0.057 0.061 0.039 -0.014 0.004 0.009
F10 0.118 0.057 0.059 0.013 -0.006 0.045
F11 0.045 0.112 0.076 -0.030 0.022 -0.017
F12 0.048 0.038 0.053 0.007 0.015 0.020
B6 0.034 0.045 0.032 0.015 0.014 0.021
F21 0.049 0.059 0.152 0.051 0.009 0.014
F22 0.190 0.063 0.035 0.013 0.043 0.009
F23 0.040 0.071 0.055 0.043 0.023 0.024
F24 0.092 0.113 0.087 0.052 0.052 0.079
B5B 0.060 0.117 0.080 0.002 0.008 -0.006
F17B 0.074 0.084 0.059 -0.012 0.024 0.011
F18B 0.060 0.117 0.080 0.002 0.008 -0.006
F19B 0.060 0.117 0.080 0.002 0.008 -0.006
F20B 0.060 0.117 0.080 0.002 0.008 -0.006
B5A 0.060 0.117 0.080 0.002 0.008 -0.006
F17A 0.074 0.084 0.059 -0.012 0.024 0.011
F18A 0.060 0.117 0.080 0.002 0.008 -0.006
F19A 0.060 0.117 0.080 0.002 0.008 -0.006
F20A 0.060 0.117 0.080 0.002 0.008 -0.006
B4B 0.078 0.049 0.085 -0.015 -0.021 0.008
F13B 0.123 0.106 0.081 0.015 -0.018 0.021
F14B 0.083 0.074 0.105 -0.005 0.003 0.003
F15B 0.058 0.120 0.067 0.012 0.003 0.018
F16B 0.149 0.085 0.151 -0.014 0.033 0.072
C116 0.039 0.044 0.037 0.008 0.013 0.015
C117 0.063 0.048 0.068 0.006 0.033 0.023
C118 0.061 0.051 0.093 0.025 0.048 0.023
N26 0.046 0.043 0.055 0.017 0.030 0.021
O12 0.053 0.045 0.052 0.009 0.025 0.024
C119 0.052 0.078 0.045 0.025 0.024 0.029
C120 0.123 0.057 0.060 0.017 0.051 0.032
C121 0.053 0.050 0.052 0.014 0.016 0.012
N27 0.056 0.049 0.039 0.012 0.016 0.014
O13 0.075 0.099 0.065 0.048 0.039 0.049
C122 0.037 0.063 0.037 0.010 0.014 0.020
C123 0.042 0.054 0.055 0.012 -0.001 -0.001
C124 0.053 0.080 0.056 0.032 0.007 0.011
N28 0.036 0.055 0.048 0.018 0.012 0.007
O14 0.041 0.054 0.042 0.012 0.017 0.012
C125 0.051 0.041 0.043 0.004 0.008 0.006
C126 0.066 0.053 0.049 0.002 0.013 0.019
C127 0.068 0.059 0.054 0.014 -0.003 0.023
N29 0.044 0.042 0.031 0.003 0.003 0.009
O15 0.048 0.066 0.037 0.009 -0.001 0.015
C128 0.061 0.040 0.046 0.012 0.030 0.017
C129 0.055 0.057 0.065 0.025 0.028 0.022
C130 0.083 0.070 0.065 0.034 0.034 0.043
N30 0.055 0.041 0.045 0.015 0.024 0.022
O16 0.054 0.042 0.055 0.006 0.024 0.022

loop_
_atom_type_symbol
_atom_type_description
_atom_type_scat_dispersion_real
_atom_type_scat_dispersion_imag
_atom_type_scat_source
C C 0.0033 0.0016 'International Tables Vol C Tables 4.2.6.8 and 6.1.1.4'
H H 0.0000 0.0000 'International Tables Vol C Tables 4.2.6.8 and 6.1.1.4'
N N 0.0061 0.0033 'International Tables Vol C Tables 4.2.6.8 and 6.1.1.4'
O O 0.0106 0.0060 'International Tables Vol C Tables 4.2.6.8 and 6.1.1.4'
B B 0.0013 0.0007 'International Tables Vol C Tables 4.2.6.8 and 6.1.1.4'
F F 0.0171 0.0103 'International Tables Vol C Tables 4.2.6.8 and 6.1.1.4'
Fe Fe 0.3463 0.8444 'International Tables Vol C Tables 4.2.6.8 and 6.1.1.4'

loop_
_geom_angle_atom_site_label_1
_geom_angle_atom_site_label_2
_geom_angle_atom_site_label_3
_geom_angle
C2 C1 H1 109.4
C2 C1 C23 110.8(2)
C23 C1 H1 109.4
O1 C1 H1 109.4
O1 C1 C2 109.1(2)
O1 C1 C23 108.7(2)
C1 C2 H2A 110.1
C1 C2 H2B 110.1
H2A C2 H2B 108.4
N1 C2 C1 107.9(2)
N1 C2 H2A 110.1
N1 C2 H2B 110.1
H3A C3 H3B 108.5
C4 C3 H3A 110.2
C4 C3 H3B 110.2
N1 C3 H3A 110.2
N1 C3 H3B 110.2
N1 C3 C4 107.5(2)
N2 C4 C3 120.7(3)
N2 C4 N3 112.4(3)
N3 C4 C3 126.9(3)
C6 C5 C10 120.9(3)
C6 C5 N2 130.7(3)
N2 C5 C10 108.3(3)
C5 C6 H6 121.6
C7 C6 C5 116.9(3)
C7 C6 H6 121.6
C6 C7 H7 119.0
C6 C7 C8 122.0(3)
C8 C7 H7 119.0
C7 C8 H8 119.1
C9 C8 C7 121.8(3)
C9 C8 H8 119.1
C8 C9 H9 121.9
C8 C9 C10 116.2(3)
C10 C9 H9 121.9
C9 C10 C5 122.2(3)
N3 C10 C5 106.1(3)
N3 C10 C9 131.7(3)
H11A C11 H11B 107.8
C12 C11 H11A 109.0
C12 C11 H11B 109.0
N3 C11 H11A 109.0
N3 C11 H11B 109.0
N3 C11 C12 112.8(3)
C11 C12 H12A 109.5
C11 C12 H12B 109.5
C11 C12 H12C 109.5
H12A C12 H12B 109.5
H12A C12 H12C 109.5
H12B C12 H12C 109.5
H13A C13 H13B 108.0
C14 C13 H13A 109.4
C14 C13 H13B 109.4
N1 C13 H13A 109.4
N1 C13 H13B 109.4
N1 C13 C14 111.3(2)
N4 C14 C13 123.9(3)
N4 C14 N5 112.8(3)
N5 C14 C13 123.0(3)
C20 C15 C16 120.6(3)
N4 C15 C16 130.8(3)
N4 C15 C20 108.4(3)
C15 C16 H16 121.4
C17 C16 C15 117.2(3)
C17 C16 H16 121.4
C16 C17 H17 119.5
C16 C17 C18 121.1(3)
C18 C17 H17 119.5
C17 C18 H18 118.8
C19 C18 C17 122.3(3)
C19 C18 H18 118.8
C18 C19 H19 121.9
C18 C19 C20 116.2(3)
C20 C19 H19 121.9
C19 C20 C15 122.4(3)
N5 C20 C15 106.2(2)
N5 C20 C19 131.4(3)
H21A C21 H21B 108.1
C22 C21 H21A 109.5
C22 C21 H21B 109.5
N5 C21 H21A 109.5
N5 C21 H21B 109.5
N5 C21 C22 110.9(3)
C21 C22 H22A 109.5
C21 C22 H22B 109.5
C21 C22 H22C 109.5
H22A C22 H22B 109.5
H22A C22 H22C 109.5
H22B C22 H22C 109.5
C1 C23 H23A 109.5
C1 C23 H23B 109.5
H23A C23 H23B 108.1
N6 C23 C1 110.8(2)
N6 C23 H23A 109.5
N6 C23 H23B 109.5
H24A C24 H24B 108.3
C25 C24 H24A 109.9
C25 C24 H24B 109.9
N6 C24 H24A 109.9
N6 C24 H24B 109.9
N6 C24 C25 108.7(2)
N7 C25 C24 123.4(3)
N7 C25 N8 112.6(3)
N8 C25 C24 123.8(3)
C27 C26 C31 120.8(3)
N7 C26 C27 130.4(3)
N7 C26 C31 108.8(3)
C26 C27 H27 121.2
C28 C27 C26 117.7(3)
C28 C27 H27 121.2
C27 C28 H28 119.6
C27 C28 C29 120.8(3)
C29 C28 H28 119.6
C28 C29 H29 118.7
C30 C29 C28 122.5(3)
C30 C29 H29 118.7
C29 C30 H30 121.9
C29 C30 C31 116.3(3)
C31 C30 H30 121.9
C26 C31 C30 122.0(3)
N8 C31 C26 106.1(3)
N8 C31 C30 132.0(3)
H32A C32 H32B 107.7
C33 C32 H32A 108.9
C33 C32 H32B 108.9
N8 C32 H32A 108.9
N8 C32 H32B 108.9
N8 C32 C33 113.5(4)
C32 C33 H33A 109.5
C32 C33 H33B 109.5
C32 C33 H33C 109.5
H33A C33 H33B 109.5
H33A C33 H33C 109.5
H33B C33 H33C 109.5
H34A C34 H34B 108.3
C35 C34 H34A 109.8
C35 C34 H34B 109.8
N6 C34 H34A 109.8
N6 C34 H34B 109.8
N6 C34 C35 109.2(3)
N9 C35 C34 124.0(3)
N9 C35 N10 112.5(3)
N10 C35 C34 123.5(3)
C41 C36 C37 121.1(3)
N9 C36 C37 129.8(3)
N9 C36 C41 109.0(3)
C36 C37 H37 121.8
C38 C37 C36 116.5(4)
C38 C37 H37 121.8
C37 C38 H38 119.1
C37 C38 C39 121.9(4)
C39 C38 H38 119.1
C38 C39 H39 119.0
C40 C39 C38 122.0(4)
C40 C39 H39 119.0
C39 C40 H40 122.0
C39 C40 C41 115.9(4)
C41 C40 H40 122.0
C40 C41 C36 122.5(4)
N10 C41 C36 105.8(3)
N10 C41 C40 131.7(4)
H42A C42A H42B 109.0
C43A C42A H42A 111.0
C43A C42A H42B 111.0
C43A C42A N10 103.7(11)
N10 C42A H42A 111.0
N10 C42A H42B 111.0
H42C C42B H42D 108.7
C43B C42B H42C 110.6
C43B C42B H42D 110.6
C43B C42B N10 105.9(7)
N10 C42B H42C 110.6
N10 C42B H42D 110.6
C42B C43B H43D 109.5
C42B C43B H43E 109.5
C42B C43B H43F 109.5
H43D C43B H43E 109.5
H43D C43B H43F 109.5
H43E C43B H43F 109.5
O2 C44 C45 117.4(3)
O3 C44 C45 119.1(3)
O3 C44 O2 123.4(3)
C46 C45 C44 120.0(4)
C50 C45 C44 119.8(4)
C50 C45 C46 120.0(4)
C45 C46 H46 120.3
C47 C46 C45 119.5(5)
C47 C46 H46 120.3
C46 C47 H47 119.9
C46 C47 C48 120.1(5)
C48 C47 H47 119.9
C47 C48 H48 119.8
C49 C48 C47 120.3(4)
C49 C48 H48 119.8
C48 C49 H49 120.2
C48 C49 C50 119.6(5)
C50 C49 H49 120.2
C45 C50 C49 120.4(5)
C45 C50 H50 119.8
C49 C50 H50 119.8
N11 C51 H51 118.0
O4 C51 H51 118.0
O4 C51 N11 124.0(3)
H52A C52 H52B 109.5
H52A C52 H52C 109.5
H52B C52 H52C 109.5
N11 C52 H52A 109.5
N11 C52 H52B 109.5
N11 C52 H52C 109.5
H53A C53 H53B 109.5
H53A C53 H53C 109.5
H53B C53 H53C 109.5
N11 C53 H53A 109.5
N11 C53 H53B 109.5
N11 C53 H53C 109.5
N12 C54 H54 118.3
O5 C54 H54 118.3
O5 C54 N12 123.5(4)
H55A C55 H55B 109.5
H55A C55 H55C 109.5
H55B C55 H55C 109.5
N12 C55 H55A 109.5
N12 C55 H55B 109.5
N12 C55 H55C 109.5
H56A C56 H56B 109.5
H56A C56 H56C 109.5
H56B C56 H56C 109.5
N12 C56 H56A 109.5
N12 C56 H56B 109.5
N12 C56 H56C 109.5
C2 N1 C13 110.1(2)
C2 N1 Fe1 103.88(17)
C3 N1 C2 112.6(2)
C3 N1 C13 112.1(2)
C3 N1 Fe1 107.58(18)
C13 N1 Fe1 110.21(17)
C4 N2 C5 106.2(2)
C4 N2 Fe1 115.8(2)
C5 N2 Fe1 138.1(2)
C4 N3 C10 107.1(2)
C4 N3 C11 127.4(3)
C10 N3 C11 125.5(3)
C14 N4 C15 105.7(2)
C14 N4 Fe1 114.72(19)
C15 N4 Fe1 139.5(2)
C14 N5 C20 106.8(2)
C14 N5 C21 126.8(3)
C20 N5 C21 126.2(3)
C23 N6 C24 111.2(2)
C23 N6 C34 111.9(3)
C23 N6 Fe2 103.11(17)
C24 N6 C34 111.7(3)
C24 N6 Fe2 107.26(18)
C34 N6 Fe2 111.3(2)
C25 N7 C26 105.7(3)
C25 N7 Fe2 110.4(2)
C26 N7 Fe2 136.8(2)
C25 N8 C31 106.9(3)
C25 N8 C32 127.3(3)
C31 N8 C32 125.8(3)
C35 N9 C36 105.6(3)
C35 N9 Fe2 114.8(2)
C36 N9 Fe2 139.6(2)
C35 N10 C41 106.9(3)
C35 N10 C42A 125.9(6)
C35 N10 C42B 126.1(5)
C41 N10 C42A 122.1(6)
C41 N10 C42B 125.9(5)
C42A N10 C42B 29.1(5)
C51 N11 C52 122.4(3)
C51 N11 C53 120.3(3)
C52 N11 C53 117.3(3)
C54 N12 C55 120.1(4)
C54 N12 C56 122.5(5)
C56 N12 C55 117.2(4)
C1 O1 Fe1 120.32(17)
C1 O1 Fe2 110.19(17)
Fe1 O1 Fe2 128.06(10)
C44 O2 Fe1 130.7(2)
C44 O3 Fe2 136.2(2)
C51 O4 Fe1 130.8(2)
C54 O5 Fe2 136.6(3)
N2 Fe1 N1 75.83(9)
N2 Fe1 N4 85.06(9)
N4 Fe1 N1 79.14(9)
O1 Fe1 N1 78.60(9)
O1 Fe1 N2 153.82(9)
O1 Fe1 N4 95.64(9)
O1 Fe1 O2 100.95(9)
O1 Fe1 O4 92.97(9)
O2 Fe1 N1 174.73(9)
O2 Fe1 N2 105.03(9)
O2 Fe1 N4 95.72(9)
O2 Fe1 O4 91.19(9)
O4 Fe1 N1 94.08(9)
O4 Fe1 N2 83.37(9)
O4 Fe1 N4 167.74(9)
N7 Fe2 N6 75.83(9)
N9 Fe2 N6 77.79(10)
N9 Fe2 N7 151.60(10)
O1 Fe2 N6 81.97(9)
O1 Fe2 N7 92.67(9)
O1 Fe2 N9 93.92(9)
O1 Fe2 O3 90.17(9)
O1 Fe2 O5 172.77(10)
O3 Fe2 N6 171.89(10)
O3 Fe2 N7 106.70(10)
O3 Fe2 N9 100.87(11)
O3 Fe2 O5 93.12(11)
O5 Fe2 N6 94.92(10)
O5 Fe2 N7 80.22(10)
O5 Fe2 N9 91.78(11)
F2 B1 F1 108.9(3)
F2 B1 F3 108.4(4)
F3 B1 F1 109.6(3)
F4 B1 F1 110.3(4)
F4 B1 F2 109.7(3)
F4 B1 F3 109.9(3)
F13A B4A F14A 99.7(15)
F15A B4A F13A 106.0(13)
F15A B4A F14A 110.6(8)
F16A B4A F13A 119.0(14)
F16A B4A F14A 102.0(9)
F16A B4A F15A 117.7(9)
H1AA C1A H1AB 109.5
H1AA C1A H1AC 109.5
H1AB C1A H1AC 109.5
N24B C1A H1AA 109.5
N24B C1A H1AB 109.5
N24B C1A H1AC 109.5
H1BA C1B H1BB 109.5
H1BA C1B H1BC 109.5
H1BB C1B H1BC 109.5
N24B C1B H1BA 109.5
N24B C1B H1BB 109.5
N24B C1B H1BC 109.5
N24B C1C H1C 116.1
O10 C1C H1C 116.1
O10 C1C N24B 128(3)
C58 C57 H57 109.6
C58 C57 C79 110.3(2)
C79 C57 H57 109.6
O6 C57 H57 109.6
O6 C57 C58 109.1(2)
O6 C57 C79 108.7(2)
C57 C58 H58A 110.1
C57 C58 H58B 110.1
H58A C58 H58B 108.4
N13 C58 C57 107.9(2)
N13 C58 H58A 110.1
N13 C58 H58B 110.1
H59A C59 H59B 108.6
C60 C59 H59A 110.4
C60 C59 H59B 110.4
N13 C59 H59A 110.4
N13 C59 H59B 110.4
N13 C59 C60 106.8(2)
N14 C60 C59 120.8(3)
N14 C60 N15 112.8(3)
N15 C60 C59 126.4(3)
C66 C61 C62 120.8(3)
N14 C61 C62 130.6(3)
N14 C61 C66 108.4(3)
C61 C62 H62 121.5
C63 C62 C61 117.0(3)
C63 C62 H62 121.5
C62 C63 H63 119.1
C62 C63 C64 121.9(3)
C64 C63 H63 119.1
C63 C64 H64 119.1
C65 C64 C63 121.9(3)
C65 C64 H64 119.1
C64 C65 H65 121.9
C64 C65 C66 116.2(3)
C66 C65 H65 121.9
C61 C66 C65 122.3(3)
N15 C66 C61 106.3(3)
N15 C66 C65 131.4(3)
H67A C67 H67B 107.9
C68 C67 H67A 109.1
C68 C67 H67B 109.1
N15 C67 H67A 109.1
N15 C67 H67B 109.1
N15 C67 C68 112.4(3)
C67 C68 H68A 109.5
C67 C68 H68B 109.5
C67 C68 H68C 109.5
H68A C68 H68B 109.5
H68A C68 H68C 109.5
H68B C68 H68C 109.5
H69A C69 H69B 108.0
C70 C69 H69A 109.4
C70 C69 H69B 109.4
N13 C69 H69A 109.4
N13 C69 H69B 109.4
N13 C69 C70 111.2(2)
N16 C70 C69 123.8(3)
N16 C70 N17 112.9(2)
N17 C70 C69 123.1(3)
C72 C71 C76 120.2(3)
N16 C71 C72 131.4(3)
N16 C71 C76 108.3(2)
C71 C72 H72 121.5
C73 C72 C71 117.0(3)
C73 C72 H72 121.5
C72 C73 H73 119.0
C72 C73 C74 121.9(3)
C74 C73 H73 119.0
C73 C74 H74 119.2
C75 C74 C73 121.6(3)
C75 C74 H74 119.2
C74 C75 H75 121.8
C74 C75 C76 116.5(3)
C76 C75 H75 121.8
C75 C76 C71 122.8(3)
C75 C76 N17 131.0(3)
N17 C76 C71 106.3(2)
H77A C77 H77B 108.0
C78 C77 H77A 109.4
C78 C77 H77B 109.4
N17 C77 H77A 109.4
N17 C77 H77B 109.4
N17 C77 C78 111.0(3)
C77 C78 H78A 109.5
C77 C78 H78B 109.5
C77 C78 H78C 109.5
H78A C78 H78B 109.5
H78A C78 H78C 109.5
H78B C78 H78C 109.5
C57 C79 H79A 109.6
C57 C79 H79B 109.6
H79A C79 H79B 108.1
N18 C79 C57 110.3(2)
N18 C79 H79A 109.6
N18 C79 H79B 109.6
H80A C80 H80B 108.3
C81 C80 H80A 109.9
C81 C80 H80B 109.9
N18 C80 H80A 109.9
N18 C80 H80B 109.9
N18 C80 C81 108.9(3)
N21 C81 C80 123.5(3)
N21 C81 N22 112.9(3)
N22 C81 C80 123.5(3)
C83 C82 C87 120.3(3)
N21 C82 C83 131.2(3)
N21 C82 C87 108.4(3)
C82 C83 H83 121.1
C84 C83 C82 117.7(3)
C84 C83 H83 121.1
C83 C84 H84 119.4
C83 C84 C85 121.1(4)
C85 C84 H84 119.4
C84 C85 H85 119.0
C86 C85 C84 121.9(4)
C86 C85 H85 119.0
C85 C86 H86 121.6
C85 C86 C87 116.8(4)
C87 C86 H86 121.6
C86 C87 C82 122.1(3)
N22 C87 C82 106.2(3)
N22 C87 C86 131.7(3)
H88A C88 H88B 107.9
C89 C88 H88A 109.2
C89 C88 H88B 109.2
N22 C88 H88A 109.2
N22 C88 H88B 109.2
N22 C88 C89 112.2(4)
C88 C89 H89A 109.5
C88 C89 H89B 109.5
C88 C89 H89C 109.5
H89A C89 H89B 109.5
H89A C89 H89C 109.5
H89B C89 H89C 109.5
H90A C90 H90B 108.1
C91 C90 H90A 109.6
C91 C90 H90B 109.6
N18 C90 H90A 109.6
N18 C90 H90B 109.6
N18 C90 C91 110.2(3)
N19 C91 C90 123.5(3)
N19 C91 N20 113.3(3)
N20 C91 C90 123.1(3)
C93 C92 C97 120.2(3)
C93 C92 N19 130.3(3)
C97 C92 N19 109.5(3)
C92 C93 H93 121.5
C94 C93 C92 117.0(4)
C94 C93 H93 121.5
C93 C94 H94 119.1
C93 C94 C95 121.8(3)
C95 C94 H94 119.1
C94 C95 H95 119.1
C96 C95 C94 121.8(4)
C96 C95 H95 119.1
C95 C96 H96 121.9
C95 C96 C97 116.2(4)
C97 C96 H96 121.9
C96 C97 C92 122.9(3)
N20 C97 C92 105.6(3)
N20 C97 C96 131.5(3)
H98A C98 H98B 107.9
C99 C98 H98A 109.2
C99 C98 H98B 109.2
N20 C98 H98A 109.2
N20 C98 H98B 109.2
N20 C98 C99 112.2(3)
C98 C99 H99A 109.5
C98 C99 H99B 109.5
C98 C99 H99C 109.5
H99A C99 H99B 109.5
H99A C99 H99C 109.5
H99B C99 H99C 109.5
O7 C100 C101 117.2(3)
O8 C100 C101 119.0(3)
O8 C100 O7 123.9(3)
C102 C101 C100 121.1(4)
C106 C101 C100 119.8(4)
C106 C101 C102 118.9(4)
C101 C102 H102 119.9
C101 C102 C103 120.3(5)
C103 C102 H102 119.9
C102 C103 H103 120.0
C104 C103 C102 119.9(6)
C104 C103 H103 120.0
C103 C104 H104 120.4
C105 C104 C103 119.1(5)
C105 C104 H104 120.4
C104 C105 H105 119.5
C104 C105 C106 121.0(5)
C106 C105 H105 119.5
C101 C106 C105 120.1(5)
C101 C106 H106 119.9
C105 C106 H106 119.9
N23 C107 H107 118.3
O9 C107 H107 118.3
O9 C107 N23 123.5(3)
H10A C108 H10B 109.5
H10A C108 H10C 109.5
H10B C108 H10C 109.5
N23 C108 H10A 109.5
N23 C108 H10B 109.5
N23 C108 H10C 109.5
H10D C109 H10E 109.5
H10D C109 H10F 109.5
H10E C109 H10F 109.5
N23 C109 H10D 109.5
N23 C109 H10E 109.5
N23 C109 H10F 109.5
N24A C110 H110 117.1
O10 C110 H110 117.1
O10 C110 N24A 126(3)
C58 N13 C59 111.9(2)
C58 N13 C69 111.4(2)
C58 N13 Fe3 103.80(17)
C59 N13 C69 111.6(2)
C59 N13 Fe3 107.69(17)
C69 N13 Fe3 110.13(16)
C60 N14 C61 106.2(2)
C60 N14 Fe3 115.5(2)
C61 N14 Fe3 137.9(2)
C60 N15 C66 106.3(2)
C60 N15 C67 126.8(3)
C66 N15 C67 126.8(3)
C70 N16 C71 105.9(2)
C70 N16 Fe3 114.68(18)
C71 N16 Fe3 138.82(19)
C70 N17 C76 106.7(2)
C70 N17 C77 127.5(2)
C76 N17 C77 125.4(2)
C79 N18 C80 110.7(3)
C79 N18 C90 111.7(3)
C79 N18 Fe4 103.38(17)
C80 N18 C90 112.1(3)
C80 N18 Fe4 107.66(19)
C90 N18 Fe4 110.97(19)
C91 N19 C92 104.6(3)
C91 N19 Fe4 114.5(2)
C92 N19 Fe4 140.3(2)
C91 N20 C97 107.2(3)
C91 N20 C98 127.3(3)
C97 N20 C98 125.5(3)
C81 N21 C82 105.6(3)
C81 N21 Fe4 111.5(2)
C82 N21 Fe4 139.8(2)
C81 N22 C87 106.9(3)
C81 N22 C88 127.9(3)
C87 N22 C88 125.2(3)
C107 N23 C108 120.5(3)
C107 N23 C109 123.4(3)
C109 N23 C108 116.0(3)
C110 N24A C111 112(2)
C110 N24A C112 146(3)
C112 N24A C111 100.4(14)
C1A N24B C1B 116.7(16)
C1A N24B C1C 122(3)
C1C N24B C1B 102(2)
C57 O6 Fe3 120.64(17)
C57 O6 Fe4 109.91(16)
Fe3 O6 Fe4 128.15(10)
C100 O7 Fe3 130.9(2)
C100 O8 Fe4 137.5(2)
C107 O9 Fe3 133.6(2)
C1C O10 C110 8(2)
C1C O10 Fe4 140.7(13)
C110 O10 Fe4 133.1(13)
N14 Fe3 N13 75.81(9)
N16 Fe3 N13 79.08(9)
N16 Fe3 N14 85.37(9)
O6 Fe3 N13 78.01(9)
O6 Fe3 N14 153.19(9)
O6 Fe3 N16 95.29(9)
O6 Fe3 O7 100.19(9)
O6 Fe3 O9 94.79(9)
O7 Fe3 N13 171.87(9)
O7 Fe3 N14 106.54(10)
O7 Fe3 N16 93.27(9)
O7 Fe3 O9 92.04(10)
O9 Fe3 N13 96.01(9)
O9 Fe3 N14 82.38(9)
O9 Fe3 N16 167.60(9)
N19 Fe4 N18 77.87(10)
N19 Fe4 N21 151.94(10)
N21 Fe4 N18 76.27(10)
O6 Fe4 N18 81.84(9)
O6 Fe4 N19 94.33(10)
O6 Fe4 N21 92.64(9)
O6 Fe4 O8 91.35(9)
O6 Fe4 O10 174.55(11)
O8 Fe4 N18 173.16(10)
O8 Fe4 N19 103.44(11)
O8 Fe4 N21 103.53(11)
O8 Fe4 O10 92.25(11)
O10 Fe4 N18 94.49(11)
O10 Fe4 N19 88.82(12)
O10 Fe4 N21 82.54(12)
H1IA C1I H1IB 109.5
H1IA C1I H1IC 109.5
H1IB C1I H1IC 109.5
N25 C1I H1IA 109.5
N25 C1I H1IB 109.5
N25 C1I H1IC 109.5
N25 C113 H113 117.1
O11 C113 H113 117.1
O11 C113 N25 125.9(4)
H11O C114 H11P 109.5
H11O C114 H11Q 109.5
H11P C114 H11Q 109.5
N25 C114 H11O 109.5
N25 C114 H11P 109.5
N25 C114 H11Q 109.5
N25 C115 H11R 109.5
N25 C115 H11S 109.5
N25 C115 H11T 109.5
C113 N25 C1I 127.2(10)
C113 N25 C114 121.2(4)
C113 N25 C115 121.5(5)
C114 N25 C1I 110.3(10)
C114 N25 C115 117.0(5)
C115 N25 C1I 18.1(11)
F5 B2 F6 109.6(4)
F5 B2 F7 111.1(4)
F6 B2 F7 107.5(4)
F8 B2 F5 109.4(4)
F8 B2 F6 111.4(4)
F8 B2 F7 107.7(3)
F9 B3 F10 110.3(3)
F9 B3 F11 109.7(4)
F10 B3 F11 109.0(4)
F12 B3 F9 110.9(3)
F12 B3 F10 110.0(4)
F12 B3 F11 106.9(3)
F21 B6 F23 110.3(3)
F22 B6 F21 106.2(4)
F22 B6 F23 108.5(3)
F24 B6 F21 110.1(4)
F24 B6 F22 109.6(4)
F24 B6 F23 111.8(3)
F17B B5B F18B 120.1(18)
F17B B5B F19B 119.1(13)
F17B B5B F20B 87.6(10)
F18B B5B F19B 113.0(14)
F18B B5B F20B 109(2)
F19B B5B F20B 102.3(12)
F17A B5A F18A 105.5(12)
F17A B5A F20A 96.6(7)
F18A B5A F20A 118.6(14)
F19A B5A F17A 118.9(10)
F19A B5A F18A 114.8(10)
F19A B5A F20A 101.7(8)
F14B B4B F13B 120(3)
F15B B4B F13B 116(3)
F15B B4B F14B 101.1(15)
F16B B4B F13B 90(3)
F16B B4B F14B 129(2)
F16B B4B F15B 101.7(15)
N26 C116 H116 117.9
O12 C116 H116 117.9
O12 C116 N26 124.3(4)
H11C C117 H11D 109.5
H11C C117 H11E 109.5
H11D C117 H11E 109.5
N26 C117 H11C 109.5
N26 C117 H11D 109.5
N26 C117 H11E 109.5
H11F C118 H11G 109.5
H11F C118 H11H 109.5
H11G C118 H11H 109.5
N26 C118 H11F 109.5
N26 C118 H11G 109.5
N26 C118 H11H 109.5
C116 N26 C117 121.2(4)
C116 N26 C118 119.6(3)
C118 N26 C117 119.0(3)
N27 C119 H119 117.5
O13 C119 H119 117.5
O13 C119 N27 125.1(4)
H12J C120 H12K 109.5
H12J C120 H12L 109.5
H12K C120 H12L 109.5
N27 C120 H12J 109.5
N27 C120 H12K 109.5
N27 C120 H12L 109.5
H12M C121 H12N 109.5
H12M C121 H12O 109.5
H12N C121 H12O 109.5
N27 C121 H12M 109.5
N27 C121 H12N 109.5
N27 C121 H12O 109.5
C119 N27 C120 121.0(4)
C119 N27 C121 122.0(4)
C121 N27 C120 117.0(4)
N28 C122 H122 116.8
O14 C122 H122 116.8
O14 C122 N28 126.5(4)
H12D C123 H12E 109.5
H12D C123 H12F 109.5
H12E C123 H12F 109.5
N28 C123 H12D 109.5
N28 C123 H12E 109.5
N28 C123 H12F 109.5
H12G C124 H12H 109.5
H12G C124 H12I 109.5
H12H C124 H12I 109.5
N28 C124 H12G 109.5
N28 C124 H12H 109.5
N28 C124 H12I 109.5
C122 N28 C123 120.4(4)
C122 N28 C124 121.2(4)
C124 N28 C123 118.1(4)
N29 C125 H125 117.0
O15 C125 H125 117.0
O15 C125 N29 126.1(4)
H12S C126 H12T 109.5
H12S C126 H12U 109.5
H12T C126 H12U 109.5
N29 C126 H12S 109.5
N29 C126 H12T 109.5
N29 C126 H12U 109.5
H12V C127 H12W 109.5
H12V C127 H12X 109.5
H12W C127 H12X 109.5
N29 C127 H12V 109.5
N29 C127 H12W 109.5
N29 C127 H12X 109.5
C125 N29 C126 120.1(4)
C125 N29 C127 123.5(4)
C127 N29 C126 116.0(3)
N30 C128 H128 116.7
O16 C128 H128 116.7
O16 C128 N30 126.6(4)
H12P C129 H12Q 109.5
H12P C129 H12R 109.5
H12Q C129 H12R 109.5
N30 C129 H12P 109.5
N30 C129 H12Q 109.5
N30 C129 H12R 109.5
H13C C130 H13D 109.5
H13C C130 H13E 109.5
H13D C130 H13E 109.5
N30 C130 H13C 109.5
N30 C130 H13D 109.5
N30 C130 H13E 109.5
C128 N30 C129 120.2(3)
C128 N30 C130 121.3(4)
C130 N30 C129 117.5(4)

loop_
_geom_bond_atom_site_label_1
_geom_bond_atom_site_label_2
_geom_bond_distance
C1 H1 1.0000
C1 C2 1.507(4)
C1 C23 1.524(4)
C1 O1 1.435(3)
C2 H2A 0.9900
C2 H2B 0.9900
C2 N1 1.481(4)
C3 H3A 0.9900
C3 H3B 0.9900
C3 C4 1.491(4)
C3 N1 1.480(4)
C4 N2 1.327(4)
C4 N3 1.348(4)
C5 C6 1.393(4)
C5 C10 1.401(4)
C5 N2 1.395(4)
C6 H6 0.9500
C6 C7 1.376(5)
C7 H7 0.9500
C7 C8 1.404(5)
C8 H8 0.9500
C8 C9 1.380(5)
C9 H9 0.9500
C9 C10 1.395(5)
C10 N3 1.392(4)
C11 H11A 0.9900
C11 H11B 0.9900
C11 C12 1.510(5)
C11 N3 1.471(4)
C12 H12A 0.9800
C12 H12B 0.9800
C12 H12C 0.9800
C13 H13A 0.9900
C13 H13B 0.9900
C13 C14 1.493(4)
C13 N1 1.493(4)
C14 N4 1.320(4)
C14 N5 1.349(4)
C15 C16 1.401(4)
C15 C20 1.396(4)
C15 N4 1.396(4)
C16 H16 0.9500
C16 C17 1.385(4)
C17 H17 0.9500
C17 C18 1.404(5)
C18 H18 0.9500
C18 C19 1.380(5)
C19 H19 0.9500
C19 C20 1.391(4)
C20 N5 1.386(4)
C21 H21A 0.9900
C21 H21B 0.9900
C21 C22 1.511(5)
C21 N5 1.468(4)
C22 H22A 0.9800
C22 H22B 0.9800
C22 H22C 0.9800
C23 H23A 0.9900
C23 H23B 0.9900
C23 N6 1.474(4)
C24 H24A 0.9900
C24 H24B 0.9900
C24 C25 1.489(4)
C24 N6 1.485(4)
C25 N7 1.324(4)
C25 N8 1.352(4)
C26 C27 1.394(4)
C26 C31 1.397(4)
C26 N7 1.388(4)
C27 H27 0.9500
C27 C28 1.383(5)
C28 H28 0.9500
C28 C29 1.404(5)
C29 H29 0.9500
C29 C30 1.376(5)
C30 H30 0.9500
C30 C31 1.399(5)
C31 N8 1.382(4)
C32 H32A 0.9900
C32 H32B 0.9900
C32 C33 1.490(7)
C32 N8 1.473(4)
C33 H33A 0.9800
C33 H33B 0.9800
C33 H33C 0.9800
C34 H34A 0.9900
C34 H34B 0.9900
C34 C35 1.492(5)
C34 N6 1.487(4)
C35 N9 1.324(5)
C35 N10 1.352(5)
C36 C37 1.395(5)
C36 C41 1.393(5)
C36 N9 1.390(4)
C37 H37 0.9500
C37 C38 1.387(5)
C38 H38 0.9500
C38 C39 1.394(6)
C39 H39 0.9500
C39 C40 1.386(7)
C40 H40 0.9500
C40 C41 1.391(6)
C41 N10 1.389(5)
C42A H42A 0.9900
C42A H42B 0.9900
C42A C43A 1.445(18)
C42A N10 1.487(12)
C42B H42C 0.9900
C42B H42D 0.9900
C42B C43B 1.520(13)
C42B N10 1.525(8)
C43A H43A 0.9800
C43A H43B 0.9800
C43A H43C 0.9800
C43B H43D 0.9800
C43B H43E 0.9800
C43B H43F 0.9800
C44 C45 1.461(5)
C44 O2 1.304(4)
C44 O3 1.265(4)
C45 C46 1.397(6)
C45 C50 1.375(6)
C46 H46 0.9500
C46 C47 1.383(7)
C47 H47 0.9500
C47 C48 1.386(9)
C48 H48 0.9500
C48 C49 1.378(8)
C49 H49 0.9500
C49 C50 1.389(6)
C50 H50 0.9500
C51 H51 0.9500
C51 N11 1.300(4)
C51 O4 1.258(4)
C52 H52A 0.9800
C52 H52B 0.9800
C52 H52C 0.9800
C52 N11 1.436(5)
C53 H53A 0.9800
C53 H53B 0.9800
C53 H53C 0.9800
C53 N11 1.461(4)
C54 H54 0.9500
C54 N12 1.321(5)
C54 O5 1.217(5)
C55 H55A 0.9800
C55 H55B 0.9800
C55 H55C 0.9800
C55 N12 1.441(7)
C56 H56A 0.9800
C56 H56B 0.9800
C56 H56C 0.9800
C56 N12 1.437(6)
N1 Fe1 2.269(2)
N2 Fe1 2.097(3)
N4 Fe1 2.104(2)
N6 Fe2 2.262(3)
N7 Fe2 2.160(3)
N9 Fe2 2.125(3)
O1 Fe1 1.929(2)
O1 Fe2 2.047(2)
O2 Fe1 1.947(2)
O3 Fe2 2.069(2)
O4 Fe1 2.037(2)
O5 Fe2 2.070(2)
B1 F1 1.407(6)
B1 F2 1.373(6)
B1 F3 1.397(5)
B1 F4 1.369(5)
B4A F13A 1.398(11)
B4A F14A 1.405(9)
B4A F15A 1.383(9)
B4A F16A 1.369(10)
C1A H1AA 0.9800
C1A H1AB 0.9800
C1A H1AC 0.9800
C1A N24B 1.19(2)
C1B H1BA 0.9800
C1B H1BB 0.9800
C1B H1BC 0.9800
C1B N24B 1.73(3)
C1C H1C 0.9500
C1C N24B 1.33(4)
C1C O10 1.15(4)
C57 H57 1.0000
C57 C58 1.512(4)
C57 C79 1.522(4)
C57 O6 1.428(3)
C58 H58A 0.9900
C58 H58B 0.9900
C58 N13 1.478(4)
C59 H59A 0.9900
C59 H59B 0.9900
C59 C60 1.499(4)
C59 N13 1.484(4)
C60 N14 1.319(4)
C60 N15 1.353(4)
C61 C62 1.398(4)
C61 C66 1.397(4)
C61 N14 1.387(4)
C62 H62 0.9500
C62 C63 1.380(5)
C63 H63 0.9500
C63 C64 1.401(5)
C64 H64 0.9500
C64 C65 1.384(5)
C65 H65 0.9500
C65 C66 1.398(4)
C66 N15 1.392(4)
C67 H67A 0.9900
C67 H67B 0.9900
C67 C68 1.500(5)
C67 N15 1.475(4)
C68 H68A 0.9800
C68 H68B 0.9800
C68 H68C 0.9800
C69 H69A 0.9900
C69 H69B 0.9900
C69 C70 1.495(4)
C69 N13 1.490(4)
C70 N16 1.320(4)
C70 N17 1.350(4)
C71 C72 1.396(4)
C71 C76 1.399(4)
C71 N16 1.396(4)
C72 H72 0.9500
C72 C73 1.386(4)
C73 H73 0.9500
C73 C74 1.399(5)
C74 H74 0.9500
C74 C75 1.378(5)
C75 H75 0.9500
C75 C76 1.387(4)
C76 N17 1.389(4)
C77 H77A 0.9900
C77 H77B 0.9900
C77 C78 1.515(5)
C77 N17 1.468(4)
C78 H78A 0.9800
C78 H78B 0.9800
C78 H78C 0.9800
C79 H79A 0.9900
C79 H79B 0.9900
C79 N18 1.479(4)
C80 H80A 0.9900
C80 H80B 0.9900
C80 C81 1.489(5)
C80 N18 1.483(4)
C81 N21 1.322(4)
C81 N22 1.354(4)
C82 C83 1.391(5)
C82 C87 1.409(5)
C82 N21 1.389(4)
C83 H83 0.9500
C83 C84 1.382(5)
C84 H84 0.9500
C84 C85 1.411(6)
C85 H85 0.9500
C85 C86 1.372(6)
C86 H86 0.9500
C86 C87 1.392(5)
C87 N22 1.375(5)
C88 H88A 0.9900
C88 H88B 0.9900
C88 C89 1.500(6)
C88 N22 1.469(4)
C89 H89A 0.9800
C89 H89B 0.9800
C89 H89C 0.9800
C90 H90A 0.9900
C90 H90B 0.9900
C90 C91 1.498(5)
C90 N18 1.487(4)
C91 N19 1.325(4)
C91 N20 1.347(4)
C92 C93 1.393(5)
C92 C97 1.395(5)
C92 N19 1.398(4)
C93 H93 0.9500
C93 C94 1.388(5)
C94 H94 0.9500
C94 C95 1.395(6)
C95 H95 0.9500
C95 C96 1.374(5)
C96 H96 0.9500
C96 C97 1.389(5)
C97 N20 1.382(4)
C98 H98A 0.9900
C98 H98B 0.9900
C98 C99 1.512(5)
C98 N20 1.473(4)
C99 H99A 0.9800
C99 H99B 0.9800
C99 H99C 0.9800
C100 C101 1.478(5)
C100 O7 1.312(4)
C100 O8 1.271(4)
C101 C102 1.382(6)
C101 C106 1.364(6)
C102 H102 0.9500
C102 C103 1.385(7)
C103 H103 0.9500
C103 C104 1.371(8)
C104 H104 0.9500
C104 C105 1.363(8)
C105 H105 0.9500
C105 C106 1.379(7)
C106 H106 0.9500
C107 H107 0.9500
C107 N23 1.305(4)
C107 O9 1.246(4)
C108 H10A 0.9800
C108 H10B 0.9800
C108 H10C 0.9800
C108 N23 1.458(4)
C109 H10D 0.9800
C109 H10E 0.9800
C109 H10F 0.9800
C109 N23 1.421(5)
C110 H110 0.9500
C110 N24A 1.29(4)
C110 O10 1.21(4)
C111 H11I 0.9800
C111 H11J 0.9800
C111 H11K 0.9800
C111 N24A 1.75(2)
C112 H11L 0.9800
C112 H11M 0.9800
C112 H11N 0.9800
C112 N24A 1.34(2)
N13 Fe3 2.275(2)
N14 Fe3 2.125(3)
N16 Fe3 2.099(2)
N18 Fe4 2.262(3)
N19 Fe4 2.138(3)
N21 Fe4 2.161(3)
O6 Fe3 1.947(2)
O6 Fe4 2.035(2)
O7 Fe3 1.961(2)
O8 Fe4 2.050(3)
O9 Fe3 2.020(2)
O10 Fe4 2.082(3)
C1I H1IA 0.9800
C1I H1IB 0.9800
C1I H1IC 0.9800
C1I N25 1.46(2)
C113 H113 0.9500
C113 N25 1.325(5)
C113 O11 1.218(5)
C114 H11O 0.9800
C114 H11P 0.9800
C114 H11Q 0.9800
C114 N25 1.431(5)
C115 H11R 0.9800
C115 H11S 0.9800
C115 H11T 0.9800
C115 N25 1.460(11)
B2 F5 1.379(5)
B2 F6 1.387(6)
B2 F7 1.388(5)
B2 F8 1.366(5)
B3 F9 1.371(5)
B3 F10 1.374(5)
B3 F11 1.397(5)
B3 F12 1.367(5)
B6 F21 1.381(5)
B6 F22 1.358(5)
B6 F23 1.394(5)
B6 F24 1.345(5)
B5B F17B 1.345(12)
B5B F18B 1.360(13)
B5B F19B 1.364(12)
B5B F20B 1.390(13)
B5A F17A 1.317(10)
B5A F18A 1.376(11)
B5A F19A 1.285(10)
B5A F20A 1.461(11)
B4B F13B 1.394(14)
B4B F14B 1.391(13)
B4B F15B 1.382(14)
B4B F16B 1.371(13)
C116 H116 0.9500
C116 N26 1.340(5)
C116 O12 1.229(5)
C117 H11C 0.9800
C117 H11D 0.9800
C117 H11E 0.9800
C117 N26 1.458(5)
C118 H11F 0.9800
C118 H11G 0.9800
C118 H11H 0.9800
C118 N26 1.436(5)
C119 H119 0.9500
C119 N27 1.316(5)
C119 O13 1.236(5)
C120 H12J 0.9800
C120 H12K 0.9800
C120 H12L 0.9800
C120 N27 1.444(6)
C121 H12M 0.9800
C121 H12N 0.9800
C121 H12O 0.9800
C121 N27 1.435(5)
C122 H122 0.9500
C122 N28 1.319(5)
C122 O14 1.223(5)
C123 H12D 0.9800
C123 H12E 0.9800
C123 H12F 0.9800
C123 N28 1.463(6)
C124 H12G 0.9800
C124 H12H 0.9800
C124 H12I 0.9800
C124 N28 1.460(6)
C125 H125 0.9500
C125 N29 1.306(5)
C125 O15 1.223(5)
C126 H12S 0.9800
C126 H12T 0.9800
C126 H12U 0.9800
C126 N29 1.461(5)
C127 H12V 0.9800
C127 H12W 0.9800
C127 H12X 0.9800
C127 N29 1.439(5)
C128 H128 0.9500
C128 N30 1.322(5)
C128 O16 1.218(5)
C129 H12P 0.9800
C129 H12Q 0.9800
C129 H12R 0.9800
C129 N30 1.448(5)
C130 H13C 0.9800
C130 H13D 0.9800
C130 H13E 0.9800
C130 N30 1.445(5)

loop_
_geom_torsion_atom_site_label_1
_geom_torsion_atom_site_label_2
_geom_torsion_atom_site_label_3
_geom_torsion_atom_site_label_4
_geom_torsion
C1 C2 N1 C3 160.3(2)
C1 C2 N1 C13 -73.8(3)
C1 C2 N1 Fe1 44.2(3)
C1 C23 N6 C24 -151.8(2)
C1 C23 N6 C34 82.6(3)
C1 C23 N6 Fe2 -37.1(3)
C1 O1 Fe1 N1 -0.6(2)
C1 O1 Fe1 N2 -13.1(3)
C1 O1 Fe1 N4 77.1(2)
C1 O1 Fe1 O2 174.1(2)
C1 O1 Fe1 O4 -94.1(2)
C1 O1 Fe2 N6 19.31(18)
C1 O1 Fe2 N7 94.59(18)
C1 O1 Fe2 N9 -57.77(19)
C1 O1 Fe2 O3 -158.68(18)
C1 O1 Fe2 O5 84.2(8)
C2 C1 C23 N6 177.2(2)
C2 C1 O1 Fe1 26.1(3)
C2 C1 O1 Fe2 -166.44(18)
C2 N1 Fe1 N2 149.5(2)
C2 N1 Fe1 N4 -122.93(19)
C2 N1 Fe1 O1 -24.83(18)
C2 N1 Fe1 O2 -110.5(10)
C2 N1 Fe1 O4 67.38(19)
C3 C4 N2 C5 -179.3(3)
C3 C4 N2 Fe1 1.4(4)
C3 C4 N3 C10 179.6(3)
C3 C4 N3 C11 1.3(5)
C3 N1 Fe1 N2 29.93(17)
C3 N1 Fe1 N4 117.53(18)
C3 N1 Fe1 O1 -144.38(18)
C3 N1 Fe1 O2 130.0(10)
C3 N1 Fe1 O4 -52.17(18)
C4 C3 N1 C2 -150.2(2)
C4 C3 N1 C13 85.0(3)
C4 C3 N1 Fe1 -36.4(3)
C4 N2 Fe1 N1 -17.5(2)
C4 N2 Fe1 N4 -97.5(2)
C4 N2 Fe1 O1 -4.8(3)
C4 N2 Fe1 O2 167.9(2)
C4 N2 Fe1 O4 78.4(2)
C5 C6 C7 C8 -1.0(5)
C5 C10 N3 C4 0.1(3)
C5 C10 N3 C11 178.5(3)
C5 N2 Fe1 N1 163.5(3)
C5 N2 Fe1 N4 83.5(3)
C5 N2 Fe1 O1 176.2(2)
C5 N2 Fe1 O2 -11.1(3)
C5 N2 Fe1 O4 -100.6(3)
C6 C5 C10 C9 0.6(5)
C6 C5 C10 N3 -177.5(3)
C6 C5 N2 C4 176.8(3)
C6 C5 N2 Fe1 -4.1(5)
C6 C7 C8 C9 0.5(5)
C7 C8 C9 C10 0.5(5)
C8 C9 C10 C5 -1.0(5)
C8 C9 C10 N3 176.5(3)
C9 C10 N3 C4 -177.7(3)
C9 C10 N3 C11 0.7(5)
C10 C5 C6 C7 0.4(4)
C10 C5 N2 C4 -0.9(3)
C10 C5 N2 Fe1 178.1(2)
C12 C11 N3 C4 100.3(4)
C12 C11 N3 C10 -77.8(4)
C13 C14 N4 C15 172.5(3)
C13 C14 N4 Fe1 -10.4(4)
C13 C14 N5 C20 -173.1(3)
C13 C14 N5 C21 11.8(5)
C13 N1 Fe1 N2 -92.6(2)
C13 N1 Fe1 N4 -4.98(19)
C13 N1 Fe1 O1 93.12(19)
C13 N1 Fe1 O2 7.5(11)
C13 N1 Fe1 O4 -174.67(19)
C14 C13 N1 C2 115.7(3)
C14 C13 N1 C3 -118.1(3)
C14 C13 N1 Fe1 1.7(3)
C14 N4 Fe1 N1 8.0(2)
C14 N4 Fe1 N2 84.5(2)
C14 N4 Fe1 O1 -69.2(2)
C14 N4 Fe1 O2 -170.9(2)
C14 N4 Fe1 O4 65.2(5)
C15 C16 C17 C18 0.5(5)
C15 C20 N5 C14 -0.3(3)
C15 C20 N5 C21 174.9(3)
C15 N4 Fe1 N1 -176.3(3)
C15 N4 Fe1 N2 -99.8(3)
C15 N4 Fe1 O1 106.5(3)
C15 N4 Fe1 O2 4.9(3)
C15 N4 Fe1 O4 -119.1(5)
C16 C15 C20 C19 -1.7(5)
C16 C15 C20 N5 176.1(3)
C16 C15 N4 C14 -174.9(3)
C16 C15 N4 Fe1 9.1(5)
C16 C17 C18 C19 -0.7(5)
C17 C18 C19 C20 -0.2(5)
C18 C19 C20 C15 1.4(5)
C18 C19 C20 N5 -175.8(3)
C19 C20 N5 C14 177.2(3)
C19 C20 N5 C21 -7.6(5)
C20 C15 C16 C17 0.7(4)
C20 C15 N4 C14 1.6(3)
C20 C15 N4 Fe1 -174.4(2)
C22 C21 N5 C14 88.7(4)
C22 C21 N5 C20 -85.5(4)
C23 C1 C2 N1 -167.0(2)
C23 C1 O1 Fe1 147.1(2)
C23 C1 O1 Fe2 -45.5(3)
C23 N6 Fe2 N7 -84.43(19)
C23 N6 Fe2 N9 106.20(19)
C23 N6 Fe2 O1 10.40(18)
C23 N6 Fe2 O3 24.8(8)
C23 N6 Fe2 O5 -163.04(19)
C24 C25 N7 C26 176.1(3)
C24 C25 N7 Fe2 20.2(4)
C24 C25 N8 C31 -176.2(3)
C24 C25 N8 C32 2.7(5)
C24 N6 Fe2 N7 33.01(19)
C24 N6 Fe2 N9 -136.4(2)
C24 N6 Fe2 O1 127.8(2)
C24 N6 Fe2 O3 142.3(7)
C24 N6 Fe2 O5 -45.6(2)
C25 C24 N6 C23 80.2(3)
C25 C24 N6 C34 -154.0(3)
C25 C24 N6 Fe2 -31.8(3)
C25 N7 Fe2 N6 -28.4(2)
C25 N7 Fe2 N9 -6.2(3)
C25 N7 Fe2 O1 -109.5(2)
C25 N7 Fe2 O3 159.5(2)
C25 N7 Fe2 O5 69.2(2)
C26 C27 C28 C29 -1.1(5)
C26 C31 N8 C25 0.6(3)
C26 C31 N8 C32 -178.3(3)
C26 N7 Fe2 N6 -173.2(3)
C26 N7 Fe2 N9 -151.0(3)
C26 N7 Fe2 O1 105.7(3)
C26 N7 Fe2 O3 14.7(3)
C26 N7 Fe2 O5 -75.6(3)
C27 C26 C31 C30 1.1(5)
C27 C26 C31 N8 -178.6(3)
C27 C26 N7 C25 177.9(3)
C27 C26 N7 Fe2 -36.2(5)
C27 C28 C29 C30 0.5(5)
C28 C29 C30 C31 0.9(5)
C29 C30 C31 C26 -1.7(5)
C29 C30 C31 N8 177.9(3)
C30 C31 N8 C25 -179.1(4)
C30 C31 N8 C32 2.0(6)
C31 C26 C27 C28 0.3(5)
C31 C26 N7 C25 -0.3(3)
C31 C26 N7 Fe2 145.6(3)
C33 C32 N8 C25 115.7(4)
C33 C32 N8 C31 -65.6(5)
C34 C35 N9 C36 -177.6(3)
C34 C35 N9 Fe2 2.4(5)
C34 C35 N10 C41 177.0(4)
C34 C35 N10 C42A 21.8(9)
C34 C35 N10 C42B -14.3(8)
C34 N6 Fe2 N7 155.4(2)
C34 N6 Fe2 N9 -13.9(2)
C34 N6 Fe2 O1 -109.7(2)
C34 N6 Fe2 O3 -95.3(7)
C34 N6 Fe2 O5 76.8(2)
C35 C34 N6 C23 -96.7(3)
C35 C34 N6 C24 137.9(3)
C35 C34 N6 Fe2 18.1(4)
C35 N9 Fe2 N6 6.5(2)
C35 N9 Fe2 N7 -15.5(4)
C35 N9 Fe2 O1 87.5(3)
C35 N9 Fe2 O3 178.4(2)
C35 N9 Fe2 O5 -88.1(3)
C36 C37 C38 C39 0.7(5)
C36 C41 N10 C35 1.3(5)
C36 C41 N10 C42A 157.6(7)
C36 C41 N10 C42B -167.4(6)
C36 N9 Fe2 N6 -173.5(4)
C36 N9 Fe2 N7 164.4(3)
C36 N9 Fe2 O1 -92.6(3)
C36 N9 Fe2 O3 -1.6(4)
C36 N9 Fe2 O5 91.9(3)
C37 C36 C41 C40 0.3(6)
C37 C36 C41 N10 179.8(3)
C37 C36 N9 C35 179.5(4)
C37 C36 N9 Fe2 -0.5(6)
C37 C38 C39 C40 -0.5(7)
C38 C39 C40 C41 0.2(7)
C39 C40 C41 C36 -0.1(7)
C39 C40 C41 N10 -179.4(5)
C40 C41 N10 C35 -179.3(5)
C40 C41 N10 C42A -23.0(10)
C40 C41 N10 C42B 12.0(9)
C41 C36 C37 C38 -0.5(5)
C41 C36 N9 C35 0.3(4)
C41 C36 N9 Fe2 -179.7(3)
C43A C42A N10 C35 -122.7(9)
C43A C42A N10 C41 85.6(10)
C43A C42A N10 C42B -21.6(12)
C43B C42B N10 C35 99.7(7)
C43B C42B N10 C41 -93.7(8)
C43B C42B N10 C42A -0.9(13)
C44 C45 C46 C47 -175.8(5)
C44 C45 C50 C49 177.7(4)
C44 O2 Fe1 N1 65.0(11)
C44 O2 Fe1 N2 163.8(3)
C44 O2 Fe1 N4 77.3(3)
C44 O2 Fe1 O1 -19.5(3)
C44 O2 Fe1 O4 -112.8(3)
C44 O3 Fe2 N6 -51.7(9)
C44 O3 Fe2 N7 55.4(3)
C44 O3 Fe2 N9 -131.5(3)
C44 O3 Fe2 O1 -37.4(3)
C44 O3 Fe2 O5 136.1(3)
C45 C44 O2 Fe1 178.6(2)
C45 C44 O3 Fe2 -140.4(3)
C45 C46 C47 C48 -1.4(9)
C46 C45 C50 C49 3.0(7)
C46 C47 C48 C49 2.1(10)
C47 C48 C49 C50 -0.2(9)
C48 C49 C50 C45 -2.4(8)
C50 C45 C46 C47 -1.1(7)
C51 O4 Fe1 N1 -85.8(3)
C51 O4 Fe1 N2 -161.0(3)
C51 O4 Fe1 N4 -141.7(4)
C51 O4 Fe1 O1 -7.1(3)
C51 O4 Fe1 O2 94.0(3)
C54 O5 Fe2 N6 -121.7(4)
C54 O5 Fe2 N7 163.6(4)
C54 O5 Fe2 N9 -43.8(4)
C54 O5 Fe2 O1 174.1(6)
C54 O5 Fe2 O3 57.2(4)
N1 C3 C4 N2 25.4(4)
N1 C3 C4 N3 -155.0(3)
N1 C13 C14 N4 5.6(4)
N1 C13 C14 N5 179.4(3)
N2 C4 N3 C10 -0.8(3)
N2 C4 N3 C11 -179.1(3)
N2 C5 C6 C7 -177.1(3)
N2 C5 C10 C9 178.6(3)
N2 C5 C10 N3 0.5(3)
N3 C4 N2 C5 1.1(3)
N3 C4 N2 Fe1 -178.25(19)
N4 C14 N5 C20 1.4(3)
N4 C14 N5 C21 -173.7(3)
N4 C15 C16 C17 176.8(3)
N4 C15 C20 C19 -178.6(3)
N4 C15 C20 N5 -0.8(3)
N5 C14 N4 C15 -1.9(3)
N5 C14 N4 Fe1 175.26(19)
N6 C24 C25 N7 9.3(4)
N6 C24 C25 N8 -175.9(3)
N6 C34 C35 N9 -14.6(5)
N6 C34 C35 N10 167.5(4)
N7 C25 N8 C31 -0.8(4)
N7 C25 N8 C32 178.1(3)
N7 C26 C27 C28 -177.7(3)
N7 C26 C31 C30 179.5(3)
N7 C26 C31 N8 -0.2(3)
N8 C25 N7 C26 0.7(4)
N8 C25 N7 Fe2 -155.1(2)
N9 C35 N10 C41 -1.2(5)
N9 C35 N10 C42A -156.3(7)
N9 C35 N10 C42B 167.5(6)
N9 C36 C37 C38 -179.6(3)
N9 C36 C41 C40 179.5(4)
N9 C36 C41 N10 -1.0(4)
N10 C35 N9 C36 0.6(4)
N10 C35 N9 Fe2 -179.5(3)
N11 C51 O4 Fe1 -153.0(2)
N12 C54 O5 Fe2 -178.6(3)
O1 C1 C2 N1 -47.3(3)
O1 C1 C23 N6 57.3(3)
O2 C44 C45 C46 -25.0(5)
O2 C44 C45 C50 160.3(3)
O2 C44 O3 Fe2 37.3(5)
O3 C44 C45 C46 152.9(4)
O3 C44 C45 C50 -21.8(5)
O3 C44 O2 Fe1 0.8(5)
O4 C51 N11 C52 1.7(5)
O4 C51 N11 C53 -177.6(3)
O5 C54 N12 C55 -1.3(7)
O5 C54 N12 C56 -175.1(5)
Fe1 O1 Fe2 N6 -174.45(14)
Fe1 O1 Fe2 N7 -99.17(14)
Fe1 O1 Fe2 N9 108.47(14)
Fe1 O1 Fe2 O3 7.56(14)
Fe1 O1 Fe2 O5 -109.6(8)
Fe2 O1 Fe1 N1 -165.57(14)
Fe2 O1 Fe1 N2 -178.15(16)
Fe2 O1 Fe1 N4 -87.87(14)
Fe2 O1 Fe1 O2 9.08(15)
Fe2 O1 Fe1 O4 100.87(13)
C1C O10 Fe4 N18 -179(3)
C1C O10 Fe4 N19 104(3)
C1C O10 Fe4 N21 -103(3)
C1C O10 Fe4 O6 -131(4)
C1C O10 Fe4 O8 0(3)
C57 C58 N13 C59 -161.2(2)
C57 C58 N13 C69 73.1(3)
C57 C58 N13 Fe3 -45.3(2)
C57 C79 N18 C80 150.3(3)
C57 C79 N18 C90 -84.0(3)
C57 C79 N18 Fe4 35.3(3)
C57 O6 Fe3 N13 -1.59(19)
C57 O6 Fe3 N14 11.0(3)
C57 O6 Fe3 N16 -79.2(2)
C57 O6 Fe3 O7 -173.51(19)
C57 O6 Fe3 O9 93.6(2)
C57 O6 Fe4 N18 -21.60(17)
C57 O6 Fe4 N19 55.47(18)
C57 O6 Fe4 N21 -97.33(18)
C57 O6 Fe4 O8 159.05(18)
C57 O6 Fe4 O10 -69.6(11)
C58 C57 C79 N18 -176.9(2)
C58 C57 O6 Fe3 -23.8(3)
C58 C57 O6 Fe4 168.17(17)
C58 N13 Fe3 N14 -147.70(18)
C58 N13 Fe3 N16 124.37(18)
C58 N13 Fe3 O6 26.49(17)
C58 N13 Fe3 O7 104.5(7)
C58 N13 Fe3 O9 -67.15(18)
C59 C60 N14 C61 -179.9(3)
C59 C60 N14 Fe3 5.9(3)
C59 C60 N15 C66 -179.9(3)
C59 C60 N15 C67 -2.0(5)
C59 N13 Fe3 N14 -28.90(17)
C59 N13 Fe3 N16 -116.84(18)
C59 N13 Fe3 O6 145.28(18)
C59 N13 Fe3 O7 -136.7(6)
C59 N13 Fe3 O9 51.64(18)
C60 C59 N13 C58 151.7(2)
C60 C59 N13 C69 -82.7(3)
C60 C59 N13 Fe3 38.2(2)
C60 N14 Fe3 N13 13.1(2)
C60 N14 Fe3 N16 93.0(2)
C60 N14 Fe3 O6 0.5(3)
C60 N14 Fe3 O7 -174.9(2)
C60 N14 Fe3 O9 -85.1(2)
C61 C62 C63 C64 -0.9(5)
C61 C66 N15 C60 -0.1(3)
C61 C66 N15 C67 -178.0(3)
C61 N14 Fe3 N13 -158.5(3)
C61 N14 Fe3 N16 -78.6(3)
C61 N14 Fe3 O6 -171.2(2)
C61 N14 Fe3 O7 13.5(3)
C61 N14 Fe3 O9 103.3(3)
C62 C61 C66 C65 0.0(5)
C62 C61 C66 N15 177.1(3)
C62 C61 N14 C60 -176.7(3)
C62 C61 N14 Fe3 -4.6(5)
C62 C63 C64 C65 0.7(5)
C63 C64 C65 C66 -0.1(5)
C64 C65 C66 C61 -0.3(5)
C64 C65 C66 N15 -176.5(3)
C65 C66 N15 C60 176.6(3)
C65 C66 N15 C67 -1.3(5)
C66 C61 C62 C63 0.6(4)
C66 C61 N14 C60 -0.3(3)
C66 C61 N14 Fe3 171.9(2)
C68 C67 N15 C60 78.0(4)
C68 C67 N15 C66 -104.5(3)
C69 C70 N16 C71 -174.3(3)
C69 C70 N16 Fe3 12.7(4)
C69 C70 N17 C76 174.8(3)
C69 C70 N17 C77 -12.9(4)
C69 N13 Fe3 N14 92.95(19)
C69 N13 Fe3 N16 5.02(18)
C69 N13 Fe3 O6 -92.86(19)
C69 N13 Fe3 O7 -14.9(8)
C69 N13 Fe3 O9 173.50(18)
C70 C69 N13 C58 -115.3(3)
C70 C69 N13 C59 118.8(3)
C70 C69 N13 Fe3 -0.7(3)
C70 N16 Fe3 N13 -9.2(2)
C70 N16 Fe3 N14 -85.6(2)
C70 N16 Fe3 O6 67.5(2)
C70 N16 Fe3 O7 168.1(2)
C70 N16 Fe3 O9 -76.8(5)
C71 C72 C73 C74 0.6(5)
C71 C76 N17 C70 -0.2(3)
C71 C76 N17 C77 -172.8(3)
C71 N16 Fe3 N13 -178.9(3)
C71 N16 Fe3 N14 104.7(3)
C71 N16 Fe3 O6 -102.2(3)
C71 N16 Fe3 O7 -1.6(3)
C71 N16 Fe3 O9 113.6(5)
C72 C71 C76 C75 1.4(4)
C72 C71 C76 N17 -177.5(3)
C72 C71 N16 C70 177.0(3)
C72 C71 N16 Fe3 -12.7(5)
C72 C73 C74 C75 -0.1(5)
C73 C74 C75 C76 0.2(5)
C74 C75 C76 C71 -0.8(4)
C74 C75 C76 N17 177.8(3)
C75 C76 N17 C70 -179.0(3)
C75 C76 N17 C77 8.5(5)
C76 C71 C72 C73 -1.2(4)
C76 C71 N16 C70 -0.9(3)
C76 C71 N16 Fe3 169.4(2)
C78 C77 N17 C70 -92.6(3)
C78 C77 N17 C76 78.4(4)
C79 C57 C58 N13 166.2(2)
C79 C57 O6 Fe3 -144.12(19)
C79 C57 O6 Fe4 47.8(3)
C79 N18 Fe4 N19 -104.57(19)
C79 N18 Fe4 N21 86.43(19)
C79 N18 Fe4 O6 -8.33(18)
C79 N18 Fe4 O8 -2.8(10)
C79 N18 Fe4 O10 167.61(19)
C80 C81 N21 C82 -177.9(3)
C80 C81 N21 Fe4 -13.8(4)
C80 C81 N22 C87 177.8(3)
C80 C81 N22 C88 -2.5(6)
C80 N18 Fe4 N19 138.3(2)
C80 N18 Fe4 N21 -30.7(2)
C80 N18 Fe4 O6 -125.5(2)
C80 N18 Fe4 O8 -119.9(9)
C80 N18 Fe4 O10 50.5(2)
C81 C80 N18 C79 -80.4(3)
C81 C80 N18 C90 154.2(3)
C81 C80 N18 Fe4 31.9(3)
C81 N21 Fe4 N18 24.1(2)
C81 N21 Fe4 N19 0.7(4)
C81 N21 Fe4 O6 105.0(2)
C81 N21 Fe4 O8 -163.0(2)
C81 N21 Fe4 O10 -72.5(2)
C82 C83 C84 C85 0.7(6)
C82 C87 N22 C81 0.0(4)
C82 C87 N22 C88 -179.7(3)
C82 N21 Fe4 N18 179.9(4)
C82 N21 Fe4 N19 156.6(3)
C82 N21 Fe4 O6 -99.1(3)
C82 N21 Fe4 O8 -7.1(4)
C82 N21 Fe4 O10 83.4(3)
C83 C82 C87 C86 -0.5(5)
C83 C82 C87 N22 178.0(3)
C83 C82 N21 C81 -177.6(4)
C83 C82 N21 Fe4 25.7(6)
C83 C84 C85 C86 -0.5(7)
C84 C85 C86 C87 -0.2(6)
C85 C86 C87 C82 0.6(6)
C85 C86 C87 N22 -177.4(4)
C86 C87 N22 C81 178.3(4)
C86 C87 N22 C88 -1.5(6)
C87 C82 C83 C84 -0.2(5)
C87 C82 N21 C81 0.4(4)
C87 C82 N21 Fe4 -156.3(3)
C89 C88 N22 C81 95.0(5)
C89 C88 N22 C87 -85.3(5)
C90 C91 N19 C92 176.5(3)
C90 C91 N19 Fe4 3.5(4)
C90 C91 N20 C97 -176.0(3)
C90 C91 N20 C98 4.2(5)
C90 N18 Fe4 N19 15.3(2)
C90 N18 Fe4 N21 -153.7(2)
C90 N18 Fe4 O6 111.5(2)
C90 N18 Fe4 O8 117.1(9)
C90 N18 Fe4 O10 -72.5(2)
C91 C90 N18 C79 97.4(3)
C91 C90 N18 C80 -137.8(3)
C91 C90 N18 Fe4 -17.4(3)
C91 N19 Fe4 N18 -10.3(2)
C91 N19 Fe4 N21 12.9(4)
C91 N19 Fe4 O6 -91.0(2)
C91 N19 Fe4 O8 176.6(2)
C91 N19 Fe4 O10 84.6(2)
C92 C93 C94 C95 -0.4(5)
C92 C97 N20 C91 -0.7(4)
C92 C97 N20 C98 179.1(3)
C92 N19 Fe4 N18 -179.6(3)
C92 N19 Fe4 N21 -156.4(3)
C92 N19 Fe4 O6 99.7(3)
C92 N19 Fe4 O8 7.3(4)
C92 N19 Fe4 O10 -84.7(3)
C93 C92 C97 C96 2.0(5)
C93 C92 C97 N20 179.7(3)
C93 C92 N19 C91 -179.4(3)
C93 C92 N19 Fe4 -9.4(6)
C93 C94 C95 C96 1.9(6)
C94 C95 C96 C97 -1.5(5)
C95 C96 C97 C92 -0.5(5)
C95 C96 C97 N20 -177.5(3)
C96 C97 N20 C91 176.8(3)
C96 C97 N20 C98 -3.4(6)
C97 C92 C93 C94 -1.5(5)
C97 C92 N19 C91 -0.6(4)
C97 C92 N19 Fe4 169.3(3)
C99 C98 N20 C91 96.0(4)
C99 C98 N20 C97 -83.8(4)
C100 C101 C102 C103 178.5(5)
C100 C101 C106 C105 -176.3(6)
C100 O7 Fe3 N13 -55.1(8)
C100 O7 Fe3 N14 -160.8(3)
C100 O7 Fe3 N16 -74.6(3)
C100 O7 Fe3 O6 21.3(3)
C100 O7 Fe3 O9 116.6(3)
C100 O8 Fe4 N18 26.7(12)
C100 O8 Fe4 N19 127.0(4)
C100 O8 Fe4 N21 -60.8(4)
C100 O8 Fe4 O6 32.2(4)
C100 O8 Fe4 O10 -143.7(4)
C101 C100 O7 Fe3 172.1(2)
C101 C100 O8 Fe4 152.3(3)
C101 C102 C103 C104 -0.5(10)
C102 C101 C106 C105 8.4(9)
C102 C103 C104 C105 5.0(11)
C103 C104 C105 C106 -2.8(12)
C104 C105 C106 C101 -4.0(11)
C106 C101 C102 C103 -6.2(9)
C107 O9 Fe3 N13 86.8(3)
C107 O9 Fe3 N14 161.5(3)
C107 O9 Fe3 N16 152.6(4)
C107 O9 Fe3 O6 8.3(3)
C107 O9 Fe3 O7 -92.1(3)
C110 O10 Fe4 N18 -176(3)
C110 O10 Fe4 N19 106(3)
C110 O10 Fe4 N21 -101(3)
C110 O10 Fe4 O6 -129(3)
C110 O10 Fe4 O8 2(3)
N13 C59 C60 N14 -31.4(4)
N13 C59 C60 N15 148.4(3)
N13 C69 C70 N16 -7.8(4)
N13 C69 C70 N17 177.5(2)
N14 C60 N15 C66 -0.1(3)
N14 C60 N15 C67 177.8(3)
N14 C61 C62 C63 176.6(3)
N14 C61 C66 C65 -176.8(3)
N14 C61 C66 N15 0.2(3)
N15 C60 N14 C61 0.2(3)
N15 C60 N14 Fe3 -173.96(18)
N16 C70 N17 C76 -0.4(3)
N16 C70 N17 C77 172.0(3)
N16 C71 C72 C73 -178.9(3)
N16 C71 C76 C75 179.6(3)
N16 C71 C76 N17 0.7(3)
N17 C70 N16 C71 0.8(3)
N17 C70 N16 Fe3 -172.16(18)
N18 C80 C81 N21 -13.7(5)
N18 C80 C81 N22 169.0(3)
N18 C90 C91 N19 10.1(5)
N18 C90 C91 N20 -173.9(3)
N19 C91 N20 C97 0.3(4)
N19 C91 N20 C98 -179.5(3)
N19 C92 C93 C94 177.1(3)
N19 C92 C97 C96 -176.9(3)
N19 C92 C97 N20 0.8(4)
N20 C91 N19 C92 0.2(4)
N20 C91 N19 Fe4 -172.8(2)
N21 C81 N22 C87 0.3(4)
N21 C81 N22 C88 -180.0(3)
N21 C82 C83 C84 177.6(4)
N21 C82 C87 C86 -178.7(3)
N21 C82 C87 N22 -0.3(4)
N22 C81 N21 C82 -0.4(4)
N22 C81 N21 Fe4 163.7(2)
N23 C107 O9 Fe3 155.3(3)
N24A C110 O10 C1C -28(28)
N24A C110 O10 Fe4 163(2)
N24B C1C O10 C110 135(35)
N24B C1C O10 Fe4 147.2(19)
O6 C57 C58 N13 46.8(3)
O6 C57 C79 N18 -57.3(3)
O7 C100 C101 C102 5.4(6)
O7 C100 C101 C106 -169.8(4)
O7 C100 O8 Fe4 -27.9(6)
O8 C100 C101 C102 -174.8(4)
O8 C100 C101 C106 10.0(6)
O8 C100 O7 Fe3 -7.8(5)
O9 C107 N23 C108 177.3(3)
O9 C107 N23 C109 0.1(6)
O10 C1C N24B C1A 51(5)
O10 C1C N24B C1B -176(3)
O10 C110 N24A C111 -30(5)
O10 C110 N24A C112 167(3)
Fe3 O6 Fe4 N18 171.51(15)
Fe3 O6 Fe4 N19 -111.42(14)
Fe3 O6 Fe4 N21 95.79(14)
Fe3 O6 Fe4 O8 -7.83(15)
Fe3 O6 Fe4 O10 123.5(10)
Fe4 O6 Fe3 N13 164.06(14)
Fe4 O6 Fe3 N14 176.63(15)
Fe4 O6 Fe3 N16 86.43(14)
Fe4 O6 Fe3 O7 -7.86(15)
Fe4 O6 Fe3 O9 -100.80(14)
O11 C113 N25 C1I 167.1(12)
O11 C113 N25 C114 1.1(7)
O11 C113 N25 C115 -172.1(7)
O12 C116 N26 C117 172.7(4)
O12 C116 N26 C118 -1.7(6)
O13 C119 N27 C120 0.0(8)
O13 C119 N27 C121 -179.6(5)
O14 C122 N28 C123 0.4(6)
O14 C122 N28 C124 -173.2(4)
O15 C125 N29 C126 6.0(7)
O15 C125 N29 C127 178.9(5)
O16 C128 N30 C129 -2.3(7)
O16 C128 N30 C130 -171.0(4)
